data_7127978
loop_
_publ_author_name
'Baroni, Simona'
'Carnovale, Irene Maria'
'Carrera, Carla'
'Boccalon, Mariangela'
'Guidolin, Nicol'
'Demitri, Nicola'
'Lattuada, Luciano'
'Tedoldi, Fabio'
'Baranyai, Zsolt'
'Aime, Silvio'

_publ_section_title
;
 H-Bonding and intramolecular catalysis of proton exchange affect the CEST
 properties of Eu<sup>III</sup> complexes with HP-DO3A-like ligands.
;
_journal_issue 26
_journal_name_full 'Chemical communications (Cambridge, England)'
_journal_page_first 3287
_journal_page_last 3290
_journal_paper_doi 10.1039/d1cc00366f
_journal_volume 57
_journal_year 2021
_chemical_formula_moiety 'C23 H32 Gd N4 O10 Na, 10.5 (H2 O)'
_chemical_formula_sum 'C23 H53 Gd N4 Na O20.5'
_chemical_formula_weight 893.93
_space_group_crystal_system monoclinic
_space_group_IT_number 14
_space_group_name_Hall '-P 2ybc'
_space_group_name_H-M_alt 'P 1 21/c 1'
_atom_sites_solution_hydrogens mixed
_atom_sites_solution_primary direct
_atom_sites_solution_secondary difmap
_audit_creation_method SHELXL-2018/3
_audit_update_record
;
2020-12-31 deposited with the CCDC.	2021-02-22 downloaded from the CCDC.
;
_cell_angle_alpha 90
_cell_angle_beta 106.01(3)
_cell_angle_gamma 90
_cell_formula_units_Z 8
_cell_length_a 17.550(4)
_cell_length_b 17.234(3)
_cell_length_c 24.922(5)
_cell_measurement_reflns_used 10183
_cell_measurement_temperature 100(2)
_cell_measurement_theta_max 29.999
_cell_measurement_theta_min 2.039
_cell_volume 7245(3)
_computing_cell_refinement 'XDS (Kabsch, 2010)'
_computing_data_collection 'Elettra XRD1 Data Collection SW'
_computing_data_reduction 'XDS (Kabsch, 2010)'
_computing_molecular_graphics 'Ortep3 for Windows - Coot'
_computing_publication_material 'enCIFer - publCIF'
_computing_structure_refinement 'SHELXL-2018/3 (Sheldrick, 2015)'
_computing_structure_solution 'SHELXT (Sheldrick, 2015)'
_diffrn_ambient_temperature 100(2)
_diffrn_measured_fraction_theta_full 0.993
_diffrn_measured_fraction_theta_max 0.995
_diffrn_measurement_device_type
;
'Huber 4-circles Kappa Goniometer, Pilatus 2M detector'
;
_diffrn_measurement_method 'Rotating crystal'
_diffrn_radiation_type Synchrotron
_diffrn_radiation_wavelength 0.700
_diffrn_reflns_av_R_equivalents 0.0263
_diffrn_reflns_av_unetI/netI 0.0177
_diffrn_reflns_Laue_measured_fraction_full 0.993
_diffrn_reflns_Laue_measured_fraction_max 0.995
_diffrn_reflns_limit_h_max 25
_diffrn_reflns_limit_h_min -25
_diffrn_reflns_limit_k_max 24
_diffrn_reflns_limit_k_min -24
_diffrn_reflns_limit_l_max 35
_diffrn_reflns_limit_l_min -35
_diffrn_reflns_number 111879
_diffrn_reflns_point_group_measured_fraction_full 0.993
_diffrn_reflns_point_group_measured_fraction_max 0.995
_diffrn_reflns_theta_full 24.835
_diffrn_reflns_theta_max 29.999
_diffrn_reflns_theta_min 2.039
_diffrn_source 'Elettra Synchrotron - XRD1 BL'
_diffrn_standards_decay_% 0
_diffrn_standards_interval_count 0
_diffrn_standards_number 0
_exptl_absorpt_coefficient_mu 1.844
_exptl_absorpt_correction_type none
_exptl_crystal_colour Colourless
_exptl_crystal_density_diffrn 1.639
_exptl_crystal_description 'Thick rods'
_exptl_crystal_F_000 3664
_exptl_crystal_size_max 0.100
_exptl_crystal_size_mid 0.100
_exptl_crystal_size_min 0.050
_refine_diff_density_max 1.215
_refine_diff_density_min -1.468
_refine_diff_density_rms 0.122
_refine_ls_extinction_coef 0.00287(8)
_refine_ls_extinction_expression Fc^*^=kFc[1+0.001xFc^2^\l^3^/sin(2\q)]^-1/4^
_refine_ls_extinction_method 'SHELXL-2018/3 (Sheldrick 2018)'
_refine_ls_goodness_of_fit_ref 1.042
_refine_ls_hydrogen_treatment mixed
_refine_ls_matrix_type full
_refine_ls_number_parameters 1268
_refine_ls_number_reflns 22004
_refine_ls_number_restraints 144
_refine_ls_restrained_S_all 1.071
_refine_ls_R_factor_all 0.0283
_refine_ls_R_factor_gt 0.0275
_refine_ls_shift/su_max 0.013
_refine_ls_shift/su_mean 0.000
_refine_ls_structure_factor_coef Fsqd
_refine_ls_weighting_details 'w=1/[\s^2^(Fo^2^)+(0.0387P)^2^+10.3402P] where P=(Fo^2^+2Fc^2^)/3'
_refine_ls_weighting_scheme calc
_refine_ls_wR_factor_gt 0.0754
_refine_ls_wR_factor_ref 0.0756
_reflns_Friedel_coverage 0.000
_reflns_number_gt 21919
_reflns_number_total 22004
_reflns_threshold_expression 'I > 2\s(I)'
_cod_data_source_file d1cc00366f2.cif
_cod_data_source_block PHC
_cod_depositor_comments 'Adding full bibliography for 7127978--7127979.cif.'
_cod_original_sg_symbol_H-M 'P 21/c'
_cod_original_formula_sum 'C23 H53 Gd N4 Na O20.50'
_cod_database_code 7127978
_shelx_shelxl_version_number 2018/3
_shelx_space_group_comment
;
The symmetry employed for this shelxl refinement is uniquely defined
by the following loop, which should always be used as a source of
symmetry information in preference to the above space-group names.
They are only intended as comments.
;
_shelx_estimated_absorpt_t_min 0.837
_shelx_estimated_absorpt_t_max 0.913

loop_
_space_group_symop_operation_xyz
'x, y, z'
'-x, y+1/2, -z+1/2'
'-x, -y, -z'
'x, -y-1/2, z-1/2'

loop_
_atom_site_label
_atom_site_type_symbol
_atom_site_fract_x
_atom_site_fract_y
_atom_site_fract_z
_atom_site_U_iso_or_equiv
_atom_site_adp_type
_atom_site_occupancy
_atom_site_site_symmetry_order
_atom_site_calc_flag
_atom_site_refinement_flags_posn
_atom_site_refinement_flags_adp
_atom_site_refinement_flags_occupancy
_atom_site_disorder_assembly
_atom_site_disorder_group
Gd_11 Gd 0.89753(2) 0.76552(2) 0.42107(2) 0.01832(3) Uani 1 1 d . . . . .
CA_12 C 0.83915(15) 1.09064(15) 0.28307(12) 0.0376(5) Uani 1 1 d . . . . .
OA2_12 O 0.86190(15) 1.15565(13) 0.27172(12) 0.0587(6) Uani 1 1 d . . . . .
OA_12 O 0.83591(14) 1.03158(13) 0.25249(9) 0.0476(5) Uani 1 1 d . . . . .
O3_12 O 0.81932(8) 0.68573(8) 0.34699(6) 0.0203(2) Uani 1 1 d . . . . .
O1_12 O 0.83105(10) 0.87476(8) 0.36629(7) 0.0291(3) Uani 1 1 d . . . . .
H1_12 H 0.785846 0.870525 0.343682 0.044 Uiso 1 1 calc R U . . .
O4_12 O 0.77033(9) 0.66453(9) 0.25533(6) 0.0276(3) Uani 1 1 d . . . . .
O5_12 O 0.87713(9) 0.66598(9) 0.48110(7) 0.0277(3) Uani 1 1 d . . . . .
O6_12 O 0.87606(11) 0.54070(10) 0.50423(7) 0.0336(3) Uani 1 1 d . . . . .
C12_12 C 0.82068(11) 0.69254(11) 0.29638(8) 0.0204(3) Uani 1 1 d . . . . .
C5_12 C 0.77196(15) 1.14994(14) 0.34979(13) 0.0403(6) Uani 1 1 d . . . . .
H5_12 H 0.770600 1.196997 0.329690 0.048 Uiso 1 1 calc R U . . .
C2_12 C 0.86411(14) 0.94866(12) 0.35904(9) 0.0289(4) Uani 1 1 d . . . . .
H2_12 H 0.874155 0.951490 0.321498 0.035 Uiso 1 1 calc R U . A 1
C3_12 C 0.81319(13) 1.01662(12) 0.36680(9) 0.0282(4) Uani 1 1 d . . . . .
C4_12 C 0.80863(13) 1.08456(12) 0.33456(10) 0.0312(4) Uani 1 1 d . . . . .
C8_12 C 0.77854(15) 1.01419(16) 0.41060(10) 0.0356(5) Uani 1 1 d . . . . .
H8_12 H 0.781322 0.967924 0.431772 0.043 Uiso 1 1 calc R U . . .
C6_12 C 0.73790(15) 1.14732(17) 0.39327(14) 0.0474(7) Uani 1 1 d . . . . .
H6_12 H 0.712950 1.192264 0.402635 0.057 Uiso 1 1 calc R U . . .
C16_12 C 0.89527(12) 0.59520(13) 0.47784(9) 0.0275(4) Uani 1 1 d . . . . .
C7_12 C 0.73975(15) 1.07893(19) 0.42377(12) 0.0448(6) Uani 1 1 d . . . . .
H7_12 H 0.714874 1.076657 0.453101 0.054 Uiso 1 1 calc R U . . .
C20A_12 C 0.9382(4) 0.8468(4) 0.5427(2) 0.0260(14) Uani 0.65(2) 1 d D . P B 1
O7A_12 O 0.88830(10) 0.84611(10) 0.49480(7) 0.0314(3) Uani 0.65(2) 1 d D . P B 1
O8A_12 O 0.9323(3) 0.8873(2) 0.58266(16) 0.0314(12) Uani 0.65(2) 1 d D . P B 1
N4A_12 N 1.02572(19) 0.7580(2) 0.50477(13) 0.0251(6) Uani 0.595(4) 1 d D . P B 1
N2A_12 N 0.9517(2) 0.7635(2) 0.33071(15) 0.0232(8) Uani 0.595(4) 1 d D . P B 1
N1A_12 N 0.9943(2) 0.8829(2) 0.41732(19) 0.0267(9) Uani 0.595(4) 1 d D . P B 1
N3A_12 N 0.9819(2) 0.63928(19) 0.41633(17) 0.0247(6) Uani 0.595(4) 1 d D . P B 1
C22A_12 C 1.0530(2) 0.8897(3) 0.4722(2) 0.0292(8) Uani 0.595(4) 1 d D . P B 1
H22A_12 H 1.027729 0.914209 0.498834 0.035 Uiso 0.595(4) 1 calc R U P B 1
H22B_12 H 1.096808 0.923790 0.468723 0.035 Uiso 0.595(4) 1 calc R U P B 1
C21A_12 C 1.0865(2) 0.8119(2) 0.49483(15) 0.0293(8) Uani 0.595(4) 1 d D . P B 1
H21A_12 H 1.111847 0.787582 0.468103 0.035 Uiso 0.595(4) 1 calc R U P B 1
H21B_12 H 1.128069 0.819957 0.530383 0.035 Uiso 0.595(4) 1 calc R U P B 1
C11A_12 C 0.88591(13) 0.74074(13) 0.28388(9) 0.0269(4) Uani 0.595(4) 1 d D . P B 1
H11A_12 H 0.907669 0.711221 0.257375 0.032 Uiso 0.595(4) 1 calc R U P B 1
H11B_12 H 0.861592 0.788537 0.264507 0.032 Uiso 0.595(4) 1 calc R U P B 1
C10A_12 C 0.9850(2) 0.8382(2) 0.31975(15) 0.0268(7) Uani 0.595(4) 1 d D . P B 1
H10A_12 H 0.941380 0.873981 0.301716 0.032 Uiso 0.595(4) 1 calc R U P B 1
H10B_12 H 1.017964 0.830050 0.293750 0.032 Uiso 0.595(4) 1 calc R U P B 1
C17A_12 C 1.0620(2) 0.6423(2) 0.45710(15) 0.0286(7) Uani 0.595(4) 1 d D . P B 1
H17A_12 H 1.097974 0.672785 0.440787 0.034 Uiso 0.595(4) 1 calc R U P B 1
H17B_12 H 1.083524 0.589007 0.463858 0.034 Uiso 0.595(4) 1 calc R U P B 1
C9A_12 C 1.0350(2) 0.8742(2) 0.37308(18) 0.0307(8) Uani 0.595(4) 1 d D . P B 1
H9A1_12 H 1.082866 0.841847 0.387668 0.037 Uiso 0.595(4) 1 calc R U P B 1
H9A2_12 H 1.052805 0.926035 0.364339 0.037 Uiso 0.595(4) 1 calc R U P B 1
C18A_12 C 1.0607(3) 0.6785(3) 0.5125(2) 0.0282(10) Uani 0.595(4) 1 d D . P B 1
H18A_12 H 1.029367 0.645159 0.530812 0.034 Uiso 0.595(4) 1 calc R U P B 1
H18B_12 H 1.115512 0.681256 0.537252 0.034 Uiso 0.595(4) 1 calc R U P B 1
C1A_12 C 0.94225(14) 0.95371(13) 0.40487(13) 0.0386(6) Uani 0.595(4) 1 d D . P B 1
H1A1_12 H 0.973743 0.996281 0.394948 0.046 Uiso 0.595(4) 1 calc R U P B 1
H1A2_12 H 0.929886 0.969118 0.439807 0.046 Uiso 0.595(4) 1 calc R U P B 1
C19A_12 C 1.00254(15) 0.78590(18) 0.55548(10) 0.0383(5) Uani 0.595(4) 1 d D . P B 1
H19A_12 H 0.984232 0.740923 0.573304 0.046 Uiso 0.595(4) 1 calc R U P B 1
H19B_12 H 1.050019 0.807492 0.582646 0.046 Uiso 0.595(4) 1 calc R U P B 1
C14A_12 C 0.9920(2) 0.6266(2) 0.35991(17) 0.0266(7) Uani 0.595(4) 1 d D . P B 1
H14A_12 H 0.942296 0.605699 0.334889 0.032 Uiso 0.595(4) 1 calc R U P B 1
H14B_12 H 1.034619 0.588032 0.362002 0.032 Uiso 0.595(4) 1 calc R U P B 1
C13A_12 C 1.01301(19) 0.7017(2) 0.33658(14) 0.0268(7) Uani 0.595(4) 1 d D . P B 1
H13A_12 H 1.063729 0.721024 0.361308 0.032 Uiso 0.595(4) 1 calc R U P B 1
H13B_12 H 1.021226 0.691537 0.299479 0.032 Uiso 0.595(4) 1 calc R U P B 1
C15A_12 C 0.94194(17) 0.57550(14) 0.43660(13) 0.0412(6) Uani 0.595(4) 1 d D . P B 1
H15A_12 H 0.982579 0.536544 0.454278 0.049 Uiso 0.595(4) 1 calc R U P B 1
H15B_12 H 0.905252 0.550380 0.403797 0.049 Uiso 0.595(4) 1 calc R U P B 1
C20B_12 C 0.9262(8) 0.8342(11) 0.5464(3) 0.037(4) Uani 0.35(2) 1 d D . P B 2
O7B_12 O 0.88830(10) 0.84611(10) 0.49480(7) 0.0314(3) Uani 0.35(2) 1 d D . P B 2
O8B_12 O 0.9096(15) 0.865(2) 0.5872(5) 0.113(8) Uani 0.35(2) 1 d D . P B 2
N4B_12 N 1.0309(3) 0.7950(4) 0.5042(2) 0.0335(12) Uani 0.405(4) 1 d D . P B 2
N2B_12 N 0.9577(3) 0.7349(3) 0.3359(2) 0.0248(13) Uani 0.405(4) 1 d D . P B 2
N1B_12 N 0.9863(4) 0.8814(3) 0.3977(3) 0.036(2) Uani 0.405(4) 1 d D . P B 2
N3B_12 N 1.0010(3) 0.6460(2) 0.4428(2) 0.0250(9) Uani 0.405(4) 1 d D . P B 2
C22B_12 C 1.0657(3) 0.8890(4) 0.4391(3) 0.0416(17) Uani 0.405(4) 1 d D . P B 2
H22C_12 H 1.086654 0.941962 0.437270 0.050 Uiso 0.405(4) 1 calc R U P B 2
H22D_12 H 1.103113 0.851620 0.429965 0.050 Uiso 0.405(4) 1 calc R U P B 2
C21B_12 C 1.0595(4) 0.8735(4) 0.4972(3) 0.0442(19) Uani 0.405(4) 1 d D . P B 2
H21C_12 H 1.112353 0.880789 0.524062 0.053 Uiso 0.405(4) 1 calc R U P B 2
H21D_12 H 1.023040 0.911907 0.506329 0.053 Uiso 0.405(4) 1 calc R U P B 2
C11B_12 C 0.88591(13) 0.74074(13) 0.28388(9) 0.0269(4) Uani 0.405(4) 1 d D . P B 2
H11C_12 H 0.868812 0.795417 0.276756 0.032 Uiso 0.405(4) 1 calc R U P B 2
H11D_12 H 0.899656 0.720318 0.250605 0.032 Uiso 0.405(4) 1 calc R U P B 2
C10B_12 C 1.0224(3) 0.7881(3) 0.3311(3) 0.0335(12) Uani 0.405(4) 1 d D . P B 2
H10C_12 H 1.029517 0.783983 0.293096 0.040 Uiso 0.405(4) 1 calc R U P B 2
H10D_12 H 1.072746 0.772498 0.358201 0.040 Uiso 0.405(4) 1 calc R U P B 2
C17B_12 C 1.0580(5) 0.6550(4) 0.4988(3) 0.0305(16) Uani 0.405(4) 1 d D . P B 2
H17C_12 H 1.101430 0.616851 0.502797 0.037 Uiso 0.405(4) 1 calc R U P B 2
H17D_12 H 1.030659 0.643195 0.527699 0.037 Uiso 0.405(4) 1 calc R U P B 2
C9B_12 C 1.0031(4) 0.8712(3) 0.3421(3) 0.0353(14) Uani 0.405(4) 1 d D . P B 2
H9B1_12 H 1.048344 0.904817 0.340739 0.042 Uiso 0.405(4) 1 calc R U P B 2
H9B2_12 H 0.956360 0.888374 0.312164 0.042 Uiso 0.405(4) 1 calc R U P B 2
C18B_12 C 1.0936(3) 0.7365(3) 0.5090(3) 0.0339(13) Uani 0.405(4) 1 d D . P B 2
H18C_12 H 1.131237 0.739130 0.546690 0.041 Uiso 0.405(4) 1 calc R U P B 2
H18D_12 H 1.123190 0.747784 0.481334 0.041 Uiso 0.405(4) 1 calc R U P B 2
C1B_12 C 0.94225(14) 0.95371(13) 0.40487(13) 0.0386(6) Uani 0.405(4) 1 d D . P B 2
H1B1_12 H 0.972261 1.000689 0.400202 0.046 Uiso 0.405(4) 1 calc R U P B 2
H1B2_12 H 0.932808 0.955038 0.442227 0.046 Uiso 0.405(4) 1 calc R U P B 2
C19B_12 C 1.00254(15) 0.78590(18) 0.55548(10) 0.0383(5) Uani 0.405(4) 1 d D . P B 2
H19C_12 H 1.043427 0.804667 0.588787 0.046 Uiso 0.405(4) 1 calc R U P B 2
H19D_12 H 0.991622 0.730614 0.561224 0.046 Uiso 0.405(4) 1 calc R U P B 2
C14B_12 C 1.0449(3) 0.6372(3) 0.4009(2) 0.0279(11) Uani 0.405(4) 1 d D . P B 2
H14C_12 H 1.065440 0.583495 0.402206 0.033 Uiso 0.405(4) 1 calc R U P B 2
H14D_12 H 1.090802 0.672979 0.409721 0.033 Uiso 0.405(4) 1 calc R U P B 2
C13B_12 C 0.9926(3) 0.6543(3) 0.3425(2) 0.0243(11) Uani 0.405(4) 1 d D . P B 2
H13C_12 H 1.024301 0.647497 0.315550 0.029 Uiso 0.405(4) 1 calc R U P B 2
H13D_12 H 0.948856 0.616032 0.333041 0.029 Uiso 0.405(4) 1 calc R U P B 2
C15B_12 C 0.94194(17) 0.57550(14) 0.43660(13) 0.0412(6) Uani 0.405(4) 1 d D . P B 2
H15C_12 H 0.906732 0.571895 0.398082 0.049 Uiso 0.405(4) 1 calc R U P B 2
H15D_12 H 0.970966 0.525948 0.446467 0.049 Uiso 0.405(4) 1 calc R U P B 2
O_13 O 0.75931(8) 0.77075(8) 0.42035(6) 0.0227(3) Uani 1 1 d D . . . .
H1_13 H 0.7207(12) 0.7620(18) 0.3906(8) 0.043(9) Uiso 1 1 d D . . . .
H2_13 H 0.7439(17) 0.8035(17) 0.4418(10) 0.054(10) Uiso 1 1 d D . . . .
NaA_14 Na 0.77206(8) 0.66158(7) 0.62428(5) 0.0371(2) Uani 0.7 1 d . . P C 1
NaB_14 Na 0.9977(9) 0.7916(9) 0.6901(6) 0.164(5) Uiso 0.3 1 d . . P B 2
OA_15 O 0.97376(18) 0.8387(2) 0.68961(11) 0.0438(7) Uani 0.7 1 d . . P D 1
OB_15 O 0.77206(8) 0.66158(7) 0.62428(5) 0.0371(2) Uani 0.3 1 d . . P E 2
Gd_21 Gd 0.55835(2) 0.62978(2) 0.31198(2) 0.01658(3) Uani 1 1 d . . . . .
CA_22 C 0.7031(2) 0.43872(17) 0.13581(16) 0.0537(8) Uani 1 1 d . . . . .
OA2_22 O 0.7551(3) 0.4272(2) 0.11080(18) 0.1100(16) Uani 1 1 d . . . . .
OA_22 O 0.63331(17) 0.46035(13) 0.11184(9) 0.0543(6) Uani 1 1 d . . . . .
O7_22 O 0.56532(8) 0.50032(8) 0.34564(6) 0.0225(3) Uani 1 1 d . . . . .
O1_22 O 0.64835(8) 0.58727(8) 0.26098(6) 0.0213(2) Uani 1 1 d . . . . .
H1_22 H 0.692254 0.608914 0.264123 0.032 Uiso 1 1 calc R U . . .
O8_22 O 0.51627(10) 0.40192(10) 0.38387(8) 0.0351(4) Uani 1 1 d . . . . .
O3_22 O 0.63753(8) 0.74533(8) 0.32256(6) 0.0196(2) Uani 1 1 d . . . . .
O4_22 O 0.69870(9) 0.83745(9) 0.28694(6) 0.0266(3) Uani 1 1 d . . . . .
C2_22 C 0.63528(12) 0.52928(11) 0.21817(8) 0.0221(3) Uani 1 1 d . . . . .
H2_22 H 0.640245 0.553193 0.182733 0.027 Uiso 1 1 calc R U . F 1
C8_22 C 0.71753(15) 0.44086(14) 0.29108(12) 0.0385(5) Uani 1 1 d . . . . .
H8_22 H 0.695784 0.467290 0.316901 0.046 Uiso 1 1 calc R U . . .
C4_22 C 0.72635(15) 0.42350(14) 0.19689(13) 0.0389(6) Uani 1 1 d . . . . .
C5_22 C 0.78246(18) 0.36377(16) 0.21758(18) 0.0524(9) Uani 1 1 d . . . . .
H5_22 H 0.805509 0.337443 0.192425 0.063 Uiso 1 1 calc R U . . .
C7_22 C 0.77170(19) 0.38092(17) 0.31020(16) 0.0524(8) Uani 1 1 d . . . . .
H7_22 H 0.785822 0.366488 0.348468 0.063 Uiso 1 1 calc R U . . .
C12_22 C 0.64795(11) 0.78563(10) 0.28232(8) 0.0197(3) Uani 1 1 d . . . . .
C6_22 C 0.80463(18) 0.34274(17) 0.27349(17) 0.0538(8) Uani 1 1 d . . . . .
H6_22 H 0.842137 0.302414 0.286311 0.065 Uiso 1 1 calc R U . . .
C3_22 C 0.69448(12) 0.46297(11) 0.23513(10) 0.0285(4) Uani 1 1 d . . . . .
C20_22 C 0.51070(12) 0.46753(11) 0.36190(8) 0.0228(3) Uani 1 1 d . . . . .
C16_22 C 0.52746(15) 0.72296(14) 0.41776(10) 0.0328(4) Uani 1 1 d . . . . .
O5_22 O 0.55126(9) 0.65865(9) 0.40324(6) 0.0260(3) Uani 1 1 d . . . . .
O6_22 O 0.53648(18) 0.74344(15) 0.46665(9) 0.0639(7) Uani 1 1 d . . . . .
N1A_22 N 0.49707(15) 0.56881(14) 0.20999(11) 0.0179(5) Uani 0.814(3) 1 d D . P G 1
N2A_22 N 0.51803(15) 0.73618(17) 0.22873(12) 0.0168(5) Uani 0.814(3) 1 d D . P G 1
N4A_22 N 0.42093(15) 0.55955(14) 0.30210(10) 0.0195(5) Uani 0.814(3) 1 d D U P G 1
N3A_22 N 0.44377(19) 0.72788(19) 0.32115(11) 0.0211(5) Uani 0.814(3) 1 d D . P G 1
C11A_22 C 0.59458(11) 0.76737(10) 0.22411(8) 0.0199(3) Uani 0.814(3) 1 d D . P G 1
H11A_22 H 0.585293 0.815111 0.201120 0.024 Uiso 0.814(3) 1 calc R U P G 1
H11B_22 H 0.620701 0.728781 0.205655 0.024 Uiso 0.814(3) 1 calc R U P G 1
C19A_22 C 0.43398(12) 0.51233(12) 0.35387(9) 0.0242(3) Uani 0.814(3) 1 d D . P G 1
H19A_22 H 0.389238 0.475946 0.350464 0.029 Uiso 0.814(3) 1 calc R U P G 1
H19B_22 H 0.437448 0.546553 0.386358 0.029 Uiso 0.814(3) 1 calc R U P G 1
C1A_22 C 0.55071(11) 0.50102(11) 0.21013(9) 0.0236(3) Uani 0.814(3) 1 d D . P G 1
H1A1_22 H 0.532535 0.472616 0.174340 0.028 Uiso 0.814(3) 1 calc R U P G 1
H1A2_22 H 0.548875 0.464976 0.240686 0.028 Uiso 0.814(3) 1 calc R U P G 1
C15A_22 C 0.48329(14) 0.77616(13) 0.37056(10) 0.0296(4) Uani 0.814(3) 1 d D . P G 1
H15A_22 H 0.443197 0.806826 0.382563 0.036 Uiso 0.814(3) 1 calc R U P G 1
H15B_22 H 0.520929 0.812612 0.360740 0.036 Uiso 0.814(3) 1 calc R U P G 1
C21A_22 C 0.40208(15) 0.50481(13) 0.25377(11) 0.0214(4) Uani 0.814(3) 1 d D . P G 1
H21A_22 H 0.346110 0.488187 0.246101 0.026 Uiso 0.814(3) 1 calc R U P G 1
H21B_22 H 0.435815 0.458081 0.263830 0.026 Uiso 0.814(3) 1 calc R U P G 1
C13A_22 C 0.47466(14) 0.80267(13) 0.24486(11) 0.0215(5) Uani 0.814(3) 1 d D . P G 1
H13A_22 H 0.450366 0.834246 0.211312 0.026 Uiso 0.814(3) 1 calc R U P G 1
H13B_22 H 0.512838 0.835976 0.271763 0.026 Uiso 0.814(3) 1 calc R U P G 1
C9A_22 C 0.49722(16) 0.62397(15) 0.16390(10) 0.0213(5) Uani 0.814(3) 1 d D . P G 1
H9A1_22 H 0.461987 0.603792 0.128520 0.026 Uiso 0.814(3) 1 calc R U P G 1
H9A2_22 H 0.551513 0.627424 0.159561 0.026 Uiso 0.814(3) 1 calc R U P G 1
C18A_22 C 0.35322(14) 0.61363(14) 0.29650(11) 0.0237(5) Uani 0.814(3) 1 d D . P G 1
H18A_22 H 0.309682 0.586273 0.306795 0.028 Uiso 0.814(3) 1 calc R U P G 1
H18B_22 H 0.333254 0.630400 0.257111 0.028 Uiso 0.814(3) 1 calc R U P G 1
C10A_22 C 0.46973(14) 0.70417(13) 0.17476(10) 0.0222(5) Uani 0.814(3) 1 d D . P G 1
H10A_22 H 0.473288 0.739315 0.144123 0.027 Uiso 0.814(3) 1 calc R U P G 1
H10B_22 H 0.413505 0.701696 0.175097 0.027 Uiso 0.814(3) 1 calc R U P G 1
C22A_22 C 0.41484(13) 0.54007(14) 0.20159(10) 0.0211(4) Uani 0.814(3) 1 d D . P G 1
H22A_22 H 0.403077 0.500669 0.171517 0.025 Uiso 0.814(3) 1 calc R U P G 1
H22B_22 H 0.377377 0.583709 0.189391 0.025 Uiso 0.814(3) 1 calc R U P G 1
C17A_22 C 0.37731(14) 0.68434(19) 0.33347(12) 0.0242(5) Uani 0.814(3) 1 d D . P G 1
H17A_22 H 0.331042 0.719259 0.328215 0.029 Uiso 0.814(3) 1 calc R U P G 1
H17B_22 H 0.393400 0.667675 0.373018 0.029 Uiso 0.814(3) 1 calc R U P G 1
C14A_22 C 0.41055(14) 0.77636(14) 0.27083(11) 0.0239(5) Uani 0.814(3) 1 d D . P G 1
H14A_22 H 0.384049 0.822368 0.281309 0.029 Uiso 0.814(3) 1 calc R U P G 1
H14B_22 H 0.370246 0.746100 0.243107 0.029 Uiso 0.814(3) 1 calc R U P G 1
N1B_22 N 0.4904(5) 0.5512(5) 0.2236(4) 0.019(2) Uani 0.186(3) 1 d D . P G 2
N2B_22 N 0.5269(5) 0.7165(5) 0.2227(5) 0.023(3) Uani 0.186(3) 1 d D . P G 2
N4B_22 N 0.4210(6) 0.5789(4) 0.3175(4) 0.024(2) Uani 0.186(3) 1 d D U P G 2
N3B_22 N 0.4585(7) 0.7421(6) 0.3158(3) 0.034(5) Uani 0.186(3) 1 d D . P G 2
C11B_22 C 0.59458(11) 0.76737(10) 0.22411(8) 0.0199(3) Uani 0.186(3) 1 d D . P G 2
H11C_22 H 0.574109 0.816844 0.205448 0.024 Uiso 0.186(3) 1 calc R U P G 2
H11D_22 H 0.627194 0.742700 0.202160 0.024 Uiso 0.186(3) 1 calc R U P G 2
C19B_22 C 0.43398(12) 0.51233(12) 0.35387(9) 0.0242(3) Uani 0.186(3) 1 d D . P G 2
H19C_22 H 0.389526 0.475782 0.339400 0.029 Uiso 0.186(3) 1 calc R U P G 2
H19D_22 H 0.430985 0.529831 0.391067 0.029 Uiso 0.186(3) 1 calc R U P G 2
C1B_22 C 0.55071(11) 0.50102(11) 0.21013(9) 0.0236(3) Uani 0.186(3) 1 d D . P G 2
H1B1_22 H 0.529968 0.485771 0.170472 0.028 Uiso 0.186(3) 1 calc R U P G 2
H1B2_22 H 0.553806 0.453054 0.232496 0.028 Uiso 0.186(3) 1 calc R U P G 2
C15B_22 C 0.48329(14) 0.77616(13) 0.37056(10) 0.0296(4) Uani 0.186(3) 1 d D . P G 2
H15C_22 H 0.435692 0.796344 0.379890 0.036 Uiso 0.186(3) 1 calc R U P G 2
H15D_22 H 0.517814 0.821085 0.369102 0.036 Uiso 0.186(3) 1 calc R U P G 2
C21B_22 C 0.3748(5) 0.5524(6) 0.2616(4) 0.027(2) Uani 0.186(3) 1 d D . P G 2
H21C_22 H 0.352286 0.598208 0.238766 0.033 Uiso 0.186(3) 1 calc R U P G 2
H21D_22 H 0.329938 0.520176 0.265637 0.033 Uiso 0.186(3) 1 calc R U P G 2
C13B_22 C 0.4561(5) 0.7654(5) 0.2196(4) 0.024(2) Uani 0.186(3) 1 d D . P G 2
H13C_22 H 0.407942 0.732810 0.207594 0.028 Uiso 0.186(3) 1 calc R U P G 2
H13D_22 H 0.452566 0.806239 0.191140 0.028 Uiso 0.186(3) 1 calc R U P G 2
C9B_22 C 0.4600(6) 0.6006(5) 0.1731(4) 0.025(2) Uani 0.186(3) 1 d D . P G 2
H9B1_22 H 0.406198 0.619047 0.171925 0.030 Uiso 0.186(3) 1 calc R U P G 2
H9B2_22 H 0.455604 0.568510 0.139382 0.030 Uiso 0.186(3) 1 calc R U P G 2
C18B_22 C 0.3760(6) 0.6380(5) 0.3394(5) 0.034(3) Uani 0.186(3) 1 d D . P G 2
H18C_22 H 0.399660 0.644264 0.380062 0.041 Uiso 0.186(3) 1 calc R U P G 2
H18D_22 H 0.320457 0.620542 0.333152 0.041 Uiso 0.186(3) 1 calc R U P G 2
C10B_22 C 0.5114(6) 0.6694(5) 0.1712(3) 0.023(2) Uani 0.186(3) 1 d D . P G 2
H10C_22 H 0.562469 0.651335 0.165996 0.028 Uiso 0.186(3) 1 calc R U P G 2
H10D_22 H 0.485166 0.702212 0.138718 0.028 Uiso 0.186(3) 1 calc R U P G 2
C22B_22 C 0.4225(5) 0.5061(5) 0.2312(4) 0.021(2) Uani 0.186(3) 1 d D . P G 2
H22C_22 H 0.442231 0.458300 0.252557 0.025 Uiso 0.186(3) 1 calc R U P G 2
H22D_22 H 0.387976 0.490466 0.194202 0.025 Uiso 0.186(3) 1 calc R U P G 2
C17B_22 C 0.3772(5) 0.7148(6) 0.3106(6) 0.031(3) Uani 0.186(3) 1 d D . P G 2
H17C_22 H 0.348596 0.709489 0.270510 0.038 Uiso 0.186(3) 1 calc R U P G 2
H17D_22 H 0.348967 0.754056 0.326930 0.038 Uiso 0.186(3) 1 calc R U P G 2
C14B_22 C 0.4584(6) 0.8028(5) 0.2743(4) 0.023(2) Uani 0.186(3) 1 d D . P G 2
H14C_22 H 0.506712 0.835130 0.287079 0.028 Uiso 0.186(3) 1 calc R U P G 2
H14D_22 H 0.411616 0.836831 0.269893 0.028 Uiso 0.186(3) 1 calc R U P G 2
O_23 O 0.69043(9) 0.60813(9) 0.37636(6) 0.0253(3) Uani 1 1 d D . . . .
H1_23 H 0.703(2) 0.5606(9) 0.3870(18) 0.078(14) Uiso 1 1 d D . . . .
H2_23 H 0.7309(13) 0.6305(17) 0.3691(17) 0.060(12) Uiso 1 1 d D . . . .
NaA_24 Na 0.64537(8) 0.77914(7) 0.54429(5) 0.0346(2) Uani 0.7 1 d . . P C 1
NaB_24 Na 0.6087(6) 0.6041(6) 0.4972(4) 0.102(2) Uiso 0.3 1 d . . P C 2
OA_25 O 0.6264(2) 0.5676(2) 0.49102(11) 0.0554(9) Uani 0.7 1 d . . P H 1
OB_25 O 0.64537(8) 0.77914(7) 0.54429(5) 0.0346(2) Uani 0.3 1 d . . P I 2
O_41 O 0.74167(13) 0.68810(12) 0.52625(9) 0.0418(4) Uani 1 1 d D . . . .
H1_41 H 0.7095(16) 0.659(2) 0.5014(12) 0.063 Uiso 1 1 d D U . . .
H2_41 H 0.7859(11) 0.694(2) 0.5173(14) 0.063 Uiso 1 1 d D U . . .
O_42 O 0.74822(15) 0.80004(14) 0.63774(9) 0.0499(5) Uani 1 1 d D . . . .
H1_42 H 0.753(3) 0.801(2) 0.6735(4) 0.075 Uiso 1 1 d D U . . .
H2_42 H 0.765(3) 0.8438(13) 0.6279(14) 0.075 Uiso 1 1 d D U . . .
O_43 O 0.62021(12) 0.65694(12) 0.58515(8) 0.0383(4) Uani 1 1 d D . . . .
H1_43 H 0.6187(18) 0.6234(17) 0.5589(12) 0.057 Uiso 1 1 d D U . . .
H2_43 H 0.5732(9) 0.663(2) 0.5894(14) 0.057 Uiso 1 1 d D U . . .
O_44 O 0.82291(17) 0.53742(17) 0.59949(11) 0.0618(6) Uani 1 1 d D . . . .
H1_44 H 0.7761(14) 0.519(3) 0.5827(15) 0.093 Uiso 1 1 d D U . . .
H2_44 H 0.844(2) 0.558(3) 0.5745(12) 0.093 Uiso 1 1 d D U . . .
O_45 O 0.91148(17) 0.68339(19) 0.65350(13) 0.0680(7) Uani 1 1 d D . . . .
H1_45 H 0.944(2) 0.6440(17) 0.659(2) 0.102 Uiso 1 1 d D U . . .
H2_45 H 0.933(3) 0.7208(19) 0.6763(18) 0.102 Uiso 1 1 d D U . . .
O_46 O 0.75879(15) 0.60430(13) 0.70387(10) 0.0481(5) Uani 1 1 d D . . . .
H1_46 H 0.780(2) 0.5609(13) 0.7184(14) 0.072 Uiso 1 1 d D U . . .
H2_46 H 0.734(2) 0.6252(19) 0.7258(13) 0.072 Uiso 1 1 d D U . . .
OA_47 O 0.68807(13) 0.86194(12) 0.47975(9) 0.0355(6) Uani 0.900(6) 1 d . . P C 1
OB_47 O 0.7256(10) 0.8905(10) 0.5147(7) 0.030(4) Uiso 0.100(6) 1 d . . P C 2
O_48 O 0.57944(14) 0.88706(13) 0.56316(9) 0.0457(5) Uani 1 1 d D . . . .
H1_48 H 0.6086(18) 0.9228(15) 0.5838(14) 0.069 Uiso 1 1 d D U . . .
H2_48 H 0.5392(15) 0.9092(18) 0.5395(13) 0.069 Uiso 1 1 d D U . . .
OA_51 O 0.73056(16) 0.48340(14) 0.44688(12) 0.0501(10) Uani 0.841(8) 1 d . . P J 1
OB_51 O 0.7633(9) 0.4633(9) 0.4193(7) 0.051(4) Uiso 0.159(8) 1 d . . P J 2
OA_52 O 0.78023(18) 0.92583(17) 0.57440(11) 0.0459(8) Uani 0.752(7) 1 d . . P K 1
OB_52 O 0.7903(7) 0.9773(7) 0.5411(5) 0.064(3) Uiso 0.248(7) 1 d . . P K 2
O_53 O 0.55741(14) 0.95577(14) 0.42931(9) 0.0501(5) Uani 1 1 d D . . . .
H1_53 H 0.6007(13) 0.928(2) 0.4355(17) 0.075 Uiso 1 1 d D U . . .
H2_53 H 0.565(2) 0.9939(17) 0.4532(14) 0.075 Uiso 1 1 d D U . . .
O_54 O 0.67086(14) 0.34054(14) 0.41153(13) 0.0618(7) Uani 1 1 d D . . . .
H1_54 H 0.6234(11) 0.358(3) 0.3955(17) 0.093 Uiso 1 1 d D U . . .
H2_54 H 0.669(2) 0.311(3) 0.4396(14) 0.093 Uiso 1 1 d D U . . .
O_55 O 1.05514(17) 1.0304(2) 0.79837(13) 0.0704(8) Uani 1 1 d D . . . .
H1_55 H 1.049(2) 1.004(3) 0.7674(13) 0.106 Uiso 1 1 d D U . . .
H2_55 H 1.0084(11) 1.036(2) 0.8043(19) 0.106 Uiso 1 1 d D U . . .
OA_56 O 0.9131(2) 0.9716(2) 0.7314(3) 0.0800(19) Uani 0.818(15) 1 d . . P L 1
OB_56 O 0.9038(13) 0.9913(15) 0.7638(12) 0.087(8) Uiso 0.182(15) 1 d . . P L 2
OA_57 O 0.4344(3) 0.6304(5) 0.4924(2) 0.084(2) Uani 0.5 1 d . . P . .
O_58 O 0.41713(15) 0.91762(15) 0.50027(12) 0.0575(6) Uani 1 1 d D . . . .
H1_58 H 0.408(3) 0.930(2) 0.4652(5) 0.086 Uiso 1 1 d D U . . .
H2_58 H 0.408(3) 0.8685(8) 0.5031(16) 0.086 Uiso 1 1 d D U . . .
OA_59 O 0.81163(17) 0.1802(2) 0.15706(15) 0.0457(11) Uani 0.651(8) 1 d . . P M 1
OB_59 O 0.8043(4) 0.1282(4) 0.1427(3) 0.0461(19) Uiso 0.349(8) 1 d . . P M 2
OA_60 O 0.3787(7) 0.7644(3) 0.5044(2) 0.068(2) Uani 0.61(2) 1 d . . P N 1
OB_60 O 0.3447(5) 0.7657(4) 0.5125(3) 0.039(2) Uiso 0.39(2) 1 d . . P N 2
O_61 O 0.7760(2) 0.2796(3) 0.07511(12) 0.0811(10) Uani 1 1 d D . . . .
H1_61 H 0.782(4) 0.243(2) 0.0999(19) 0.122 Uiso 1 1 d D U . . .
H2_61 H 0.747(3) 0.317(2) 0.083(2) 0.122 Uiso 1 1 d D U . . .
OA_62 O 0.7106(3) 0.4236(3) 0.5892(2) 0.0568(11) Uani 0.5 1 d . . P O 1

loop_
_atom_site_aniso_label
_atom_site_aniso_U_11
_atom_site_aniso_U_22
_atom_site_aniso_U_33
_atom_site_aniso_U_23
_atom_site_aniso_U_13
_atom_site_aniso_U_12
Gd_11 0.01715(5) 0.01570(5) 0.01974(5) 0.00055(3) 0.00112(3) -0.00001(3)
CA_12 0.0306(11) 0.0312(11) 0.0448(13) 0.0163(10) 0.0001(9) 0.0001(9)
OA2_12 0.0581(13) 0.0322(10) 0.0877(18) 0.0241(11) 0.0233(13) 0.0019(9)
OA_12 0.0551(12) 0.0450(11) 0.0418(10) 0.0025(9) 0.0118(9) -0.0067(9)
O3_12 0.0195(6) 0.0179(6) 0.0232(6) -0.0014(5) 0.0057(5) -0.0012(5)
O1_12 0.0274(7) 0.0167(6) 0.0331(8) 0.0030(5) -0.0084(6) -0.0059(5)
O4_12 0.0278(7) 0.0300(8) 0.0241(6) -0.0035(6) 0.0058(5) -0.0095(6)
O5_12 0.0272(7) 0.0249(7) 0.0306(7) 0.0084(6) 0.0074(6) 0.0040(6)
O6_12 0.0397(9) 0.0259(8) 0.0330(8) 0.0085(6) 0.0065(7) -0.0016(7)
C12_12 0.0198(7) 0.0169(7) 0.0243(8) -0.0012(6) 0.0061(6) -0.0006(6)
C5_12 0.0291(11) 0.0219(10) 0.0558(15) -0.0037(10) -0.0121(10) -0.0003(8)
C2_12 0.0338(10) 0.0164(8) 0.0326(10) 0.0045(7) 0.0025(8) -0.0039(7)
C3_12 0.0270(9) 0.0190(9) 0.0324(10) 0.0000(7) -0.0025(7) -0.0040(7)
C4_12 0.0248(9) 0.0196(9) 0.0399(11) 0.0031(8) -0.0066(8) -0.0042(7)
C8_12 0.0330(11) 0.0363(12) 0.0327(11) -0.0045(9) 0.0007(9) -0.0043(9)
C6_12 0.0272(11) 0.0386(13) 0.0602(17) -0.0238(13) -0.0149(11) 0.0055(10)
C16_12 0.0245(9) 0.0251(9) 0.0292(9) 0.0074(8) 0.0011(7) 0.0026(7)
C7_12 0.0285(11) 0.0568(17) 0.0420(13) -0.0197(12) -0.0022(10) -0.0025(11)
C20A_12 0.031(2) 0.023(2) 0.0225(19) -0.0019(14) 0.0056(16) -0.0125(18)
O7A_12 0.0313(8) 0.0287(8) 0.0276(7) -0.0090(6) -0.0029(6) -0.0004(6)
O8A_12 0.045(2) 0.0248(17) 0.0218(14) -0.0062(12) 0.0053(13) -0.0103(12)
N4A_12 0.0204(13) 0.0289(18) 0.0219(13) 0.0014(13) -0.0012(10) -0.0016(14)
N2A_12 0.0241(15) 0.0198(19) 0.0251(15) -0.0039(14) 0.0058(11) -0.0087(15)
N1A_12 0.0207(19) 0.0241(16) 0.027(2) -0.0009(14) -0.0077(15) -0.0061(13)
N3A_12 0.0227(15) 0.0274(15) 0.0214(15) 0.0050(13) 0.0018(12) 0.0059(11)
C22A_12 0.0238(18) 0.029(2) 0.028(2) -0.0017(16) -0.0049(17) -0.0099(15)
C21A_12 0.0191(14) 0.0352(19) 0.0275(16) 0.0014(13) -0.0041(12) -0.0054(13)
C11A_12 0.0248(9) 0.0299(10) 0.0277(9) -0.0038(8) 0.0100(7) -0.0078(7)
C10A_12 0.0260(16) 0.0290(19) 0.0252(16) 0.0019(14) 0.0064(13) -0.0093(14)
C17A_12 0.0215(15) 0.0327(18) 0.0274(17) 0.0029(13) -0.0003(12) 0.0096(13)
C9A_12 0.0229(17) 0.037(2) 0.0302(19) -0.0008(15) 0.0037(15) -0.0131(14)
C18A_12 0.0211(16) 0.032(3) 0.025(2) 0.0056(18) -0.0049(15) 0.004(2)
C1A_12 0.0271(10) 0.0184(9) 0.0626(16) 0.0009(10) -0.0009(10) -0.0070(8)
C19A_12 0.0298(10) 0.0554(15) 0.0230(9) -0.0046(10) -0.0039(8) 0.0019(10)
C14A_12 0.0244(16) 0.027(2) 0.0280(19) -0.0004(14) 0.0074(14) 0.0072(15)
C13A_12 0.0191(14) 0.037(2) 0.0240(15) 0.0001(13) 0.0054(11) 0.0035(14)
C15A_12 0.0450(13) 0.0243(10) 0.0629(16) 0.0169(11) 0.0294(12) 0.0144(10)
C20B_12 0.035(5) 0.031(6) 0.034(5) -0.011(4) -0.008(4) -0.003(5)
O7B_12 0.0313(8) 0.0287(8) 0.0276(7) -0.0090(6) -0.0029(6) -0.0004(6)
O8B_12 0.098(12) 0.151(17) 0.060(7) -0.071(8) -0.029(6) 0.061(12)
N4B_12 0.028(2) 0.026(3) 0.036(3) -0.005(2) -0.0091(18) 0.000(2)
N2B_12 0.021(2) 0.020(3) 0.036(3) -0.008(2) 0.0128(19) -0.015(2)
N1B_12 0.016(2) 0.022(2) 0.053(5) 0.002(3) -0.017(3) -0.0071(17)
N3B_12 0.022(2) 0.022(2) 0.029(3) 0.0059(19) 0.0030(19) 0.0038(16)
C22B_12 0.025(3) 0.030(3) 0.059(5) 0.003(3) -0.008(3) -0.010(2)
C21B_12 0.030(3) 0.031(4) 0.054(5) -0.008(3) -0.018(3) -0.005(2)
C11B_12 0.0248(9) 0.0299(10) 0.0277(9) -0.0038(8) 0.0100(7) -0.0078(7)
C10B_12 0.021(2) 0.034(3) 0.047(3) 0.005(2) 0.012(2) -0.004(2)
C17B_12 0.021(3) 0.025(4) 0.037(4) 0.001(3) -0.006(3) 0.003(3)
C9B_12 0.024(3) 0.028(3) 0.052(4) 0.006(3) 0.008(3) -0.010(2)
C18B_12 0.022(2) 0.035(3) 0.037(3) -0.003(2) -0.007(2) 0.004(2)
C1B_12 0.0271(10) 0.0184(9) 0.0626(16) 0.0009(10) -0.0009(10) -0.0070(8)
C19B_12 0.0298(10) 0.0554(15) 0.0230(9) -0.0046(10) -0.0039(8) 0.0019(10)
C14B_12 0.021(2) 0.029(2) 0.032(3) 0.0009(19) 0.0056(18) 0.0074(18)
C13B_12 0.021(2) 0.023(3) 0.030(3) 0.000(2) 0.007(2) 0.001(2)
C15B_12 0.0450(13) 0.0243(10) 0.0629(16) 0.0169(11) 0.0294(12) 0.0144(10)
O_13 0.0205(6) 0.0221(6) 0.0230(6) -0.0055(5) 0.0020(5) 0.0001(5)
NaA_14 0.0472(7) 0.0347(6) 0.0311(5) 0.0002(4) 0.0138(5) 0.0030(5)
OA_15 0.0448(15) 0.0576(19) 0.0277(11) 0.0020(12) 0.0079(10) -0.0219(14)
OB_15 0.0472(7) 0.0347(6) 0.0311(5) 0.0002(4) 0.0138(5) 0.0030(5)
Gd_21 0.01634(4) 0.01122(4) 0.02019(5) 0.00052(3) 0.00172(3) -0.00135(2)
CA_22 0.076(2) 0.0326(13) 0.071(2) 0.0081(13) 0.0516(19) 0.0081(14)
OA2_22 0.144(3) 0.095(2) 0.139(3) 0.059(2) 0.120(3) 0.055(2)
OA_22 0.0918(18) 0.0367(10) 0.0463(11) -0.0017(9) 0.0387(12) 0.0022(11)
O7_22 0.0217(6) 0.0160(6) 0.0281(6) 0.0044(5) 0.0038(5) -0.0014(5)
O1_22 0.0192(6) 0.0141(6) 0.0289(6) -0.0034(5) 0.0040(5) -0.0032(5)
O8_22 0.0318(8) 0.0239(7) 0.0497(10) 0.0169(7) 0.0117(7) 0.0011(6)
O3_22 0.0203(6) 0.0148(5) 0.0209(6) 0.0014(5) 0.0007(5) -0.0027(5)
O4_22 0.0252(7) 0.0201(6) 0.0286(7) 0.0052(5) -0.0027(5) -0.0084(5)
C2_22 0.0234(8) 0.0132(7) 0.0290(9) -0.0027(6) 0.0060(7) -0.0017(6)
C8_22 0.0342(11) 0.0212(10) 0.0510(14) -0.0007(9) -0.0035(10) 0.0059(8)
C4_22 0.0347(11) 0.0203(9) 0.0710(18) -0.0022(10) 0.0300(12) -0.0028(8)
C5_22 0.0396(14) 0.0256(11) 0.103(3) -0.0053(14) 0.0391(17) 0.0029(10)
C7_22 0.0436(15) 0.0303(12) 0.070(2) 0.0043(13) -0.0074(14) 0.0110(11)
C12_22 0.0190(7) 0.0135(7) 0.0235(8) 0.0022(6) 0.0009(6) 0.0002(6)
C6_22 0.0372(13) 0.0278(12) 0.092(3) 0.0052(14) 0.0107(15) 0.0099(10)
C3_22 0.0225(8) 0.0144(8) 0.0476(12) -0.0033(8) 0.0081(8) -0.0015(7)
C20_22 0.0243(8) 0.0179(8) 0.0242(8) 0.0022(6) 0.0037(7) -0.0020(6)
C16_22 0.0350(11) 0.0300(10) 0.0301(10) -0.0064(8) 0.0034(8) 0.0016(9)
O5_22 0.0290(7) 0.0240(7) 0.0241(6) -0.0004(5) 0.0059(5) 0.0001(6)
O6_22 0.0897(19) 0.0569(14) 0.0332(10) -0.0165(10) -0.0028(11) 0.0248(13)
N1A_22 0.0174(9) 0.0145(10) 0.0201(11) 0.0003(8) 0.0023(8) -0.0022(8)
N2A_22 0.0169(9) 0.0107(12) 0.0191(10) -0.0008(9) -0.0013(7) -0.0010(8)
N4A_22 0.0191(9) 0.0121(10) 0.0262(11) 0.0005(9) 0.0043(8) 0.0002(8)
N3A_22 0.0244(11) 0.0181(11) 0.0211(10) 0.0020(9) 0.0065(9) 0.0033(10)
C11A_22 0.0203(8) 0.0156(7) 0.0213(8) 0.0027(6) 0.0015(6) -0.0018(6)
C19A_22 0.0241(8) 0.0199(8) 0.0290(9) 0.0020(7) 0.0081(7) -0.0031(7)
C1A_22 0.0214(8) 0.0173(8) 0.0299(9) -0.0066(7) 0.0033(7) -0.0018(6)
C15A_22 0.0349(11) 0.0196(9) 0.0349(11) -0.0063(8) 0.0106(9) 0.0006(8)
C21A_22 0.0209(10) 0.0152(10) 0.0256(11) -0.0022(8) 0.0020(9) -0.0043(8)
C13A_22 0.0206(10) 0.0130(10) 0.0290(12) 0.0020(9) 0.0039(9) 0.0035(8)
C9A_22 0.0256(11) 0.0155(12) 0.0199(10) 0.0000(8) 0.0011(8) -0.0008(9)
C18A_22 0.0187(10) 0.0193(10) 0.0317(12) -0.0009(9) 0.0049(8) -0.0003(8)
C10A_22 0.0232(10) 0.0153(10) 0.0229(10) 0.0012(8) -0.0024(8) 0.0001(8)
C22A_22 0.0191(10) 0.0187(10) 0.0218(10) -0.0017(9) -0.0006(8) -0.0031(8)
C17A_22 0.0223(11) 0.0193(13) 0.0314(12) -0.0037(10) 0.0081(9) 0.0007(9)
C14A_22 0.0210(11) 0.0168(10) 0.0314(12) 0.0011(8) 0.0032(9) 0.0031(8)
N1B_22 0.021(4) 0.014(5) 0.022(5) 0.001(4) 0.006(4) -0.009(3)
N2B_22 0.031(6) 0.007(5) 0.029(6) -0.005(4) 0.002(4) 0.000(4)
N4B_22 0.022(4) 0.004(4) 0.049(6) -0.005(4) 0.014(4) -0.001(3)
N3B_22 0.047(9) 0.026(7) 0.042(7) 0.017(5) 0.032(6) 0.011(6)
C11B_22 0.0203(8) 0.0156(7) 0.0213(8) 0.0027(6) 0.0015(6) -0.0018(6)
C19B_22 0.0241(8) 0.0199(8) 0.0290(9) 0.0020(7) 0.0081(7) -0.0031(7)
C1B_22 0.0214(8) 0.0173(8) 0.0299(9) -0.0066(7) 0.0033(7) -0.0018(6)
C15B_22 0.0349(11) 0.0196(9) 0.0349(11) -0.0063(8) 0.0106(9) 0.0006(8)
C21B_22 0.015(4) 0.019(5) 0.044(6) -0.001(4) 0.003(4) -0.004(4)
C13B_22 0.024(5) 0.011(4) 0.031(5) 0.002(4) 0.000(4) 0.003(3)
C9B_22 0.028(5) 0.014(4) 0.024(5) 0.002(4) -0.008(4) -0.008(4)
C18B_22 0.020(5) 0.018(6) 0.072(9) -0.010(6) 0.026(6) 0.000(4)
C10B_22 0.032(5) 0.014(5) 0.017(4) 0.002(3) -0.003(4) -0.003(4)
C22B_22 0.017(4) 0.020(5) 0.025(5) -0.002(4) 0.002(4) -0.012(3)
C17B_22 0.023(5) 0.014(5) 0.059(8) 0.006(6) 0.015(5) 0.004(4)
C14B_22 0.016(4) 0.008(4) 0.044(7) 0.006(4) 0.006(4) 0.005(3)
O_23 0.0214(6) 0.0203(6) 0.0295(7) 0.0060(5) -0.0006(5) -0.0030(5)
NaA_24 0.0468(6) 0.0288(5) 0.0304(5) 0.0046(4) 0.0141(5) 0.0098(5)
OA_25 0.081(2) 0.060(2) 0.0214(11) 0.0032(12) 0.0065(13) 0.0330(19)
OB_25 0.0468(6) 0.0288(5) 0.0304(5) 0.0046(4) 0.0141(5) 0.0098(5)
O_41 0.0500(11) 0.0383(10) 0.0450(10) 0.0075(8) 0.0261(9) 0.0094(8)
O_42 0.0619(13) 0.0466(12) 0.0357(10) -0.0031(9) 0.0043(9) -0.0095(10)
O_43 0.0417(9) 0.0381(10) 0.0355(9) 0.0049(7) 0.0112(7) -0.0101(8)
O_44 0.0690(16) 0.0633(16) 0.0607(14) -0.0098(12) 0.0304(13) -0.0001(13)
O_45 0.0579(15) 0.0699(18) 0.0728(18) -0.0047(14) 0.0124(13) -0.0067(13)
O_46 0.0619(13) 0.0398(11) 0.0528(12) 0.0007(9) 0.0331(10) 0.0070(10)
OA_47 0.0435(11) 0.0313(10) 0.0362(10) -0.0045(7) 0.0184(9) 0.0035(8)
O_48 0.0550(12) 0.0411(10) 0.0436(10) -0.0025(8) 0.0180(9) 0.0084(9)
OA_51 0.0491(15) 0.0336(12) 0.0518(16) 0.0156(11) -0.0126(11) -0.0093(10)
OA_52 0.0575(17) 0.0430(15) 0.0389(14) -0.0063(11) 0.0164(12) 0.0015(12)
O_53 0.0548(12) 0.0507(13) 0.0427(11) -0.0007(9) 0.0100(9) 0.0013(10)
O_54 0.0475(12) 0.0381(12) 0.0843(18) 0.0001(11) -0.0077(12) 0.0101(10)
O_55 0.0664(17) 0.082(2) 0.0673(16) -0.0179(15) 0.0265(13) -0.0148(15)
OA_56 0.066(2) 0.067(2) 0.098(4) -0.009(2) 0.008(2) 0.0005(18)
OA_57 0.048(3) 0.145(6) 0.057(3) 0.041(4) 0.013(2) -0.015(3)
O_58 0.0505(13) 0.0491(13) 0.0690(15) 0.0010(11) 0.0098(11) 0.0033(11)
OA_59 0.0281(13) 0.056(2) 0.0554(19) 0.0094(16) 0.0155(12) -0.0033(13)
OA_60 0.088(6) 0.068(3) 0.048(2) 0.005(2) 0.018(3) 0.021(3)
O_61 0.0642(17) 0.130(3) 0.0538(15) 0.0010(17) 0.0242(13) 0.0207(19)
OA_62 0.053(3) 0.057(3) 0.057(3) 0.018(2) 0.010(2) -0.005(2)

loop_
_atom_type_symbol
_atom_type_description
_atom_type_scat_dispersion_real
_atom_type_scat_dispersion_imag
_atom_type_scat_source
C C 0.0030 0.0016 'International Tables Vol C Tables 4.2.6.8 and 6.1.1.4'
N N 0.0059 0.0032 'International Tables Vol C Tables 4.2.6.8 and 6.1.1.4'
O O 0.0105 0.0059 'International Tables Vol C Tables 4.2.6.8 and 6.1.1.4'
Gd Gd -0.1160 3.8222 'International Tables Vol C Tables 4.2.6.8 and 6.1.1.4'
H H 0.0000 0.0000 'International Tables Vol C Tables 4.2.6.8 and 6.1.1.4'
Na Na 0.0360 0.0243 'International Tables Vol C Tables 4.2.6.8 and 6.1.1.4'

loop_
_geom_angle_atom_site_label_1
_geom_angle_atom_site_label_2
_geom_angle_atom_site_label_3
_geom_angle
_geom_angle_site_symmetry_1
_geom_angle_site_symmetry_3
_geom_angle_publ_flag
O7B_12 Gd_11 O5_12 83.04(6) . . ?
O7A_12 Gd_11 O5_12 83.04(6) . . ?
O7B_12 Gd_11 O3_12 142.39(5) . . ?
O7A_12 Gd_11 O3_12 142.39(5) . . ?
O5_12 Gd_11 O3_12 85.24(5) . . ?
O7B_12 Gd_11 O_13 72.44(6) . . ?
O7A_12 Gd_11 O_13 72.44(6) . . ?
O5_12 Gd_11 O_13 72.90(5) . . ?
O3_12 Gd_11 O_13 69.96(5) . . ?
O7A_12 Gd_11 N4A_12 68.56(9) . . ?
O5_12 Gd_11 N4A_12 72.95(10) . . ?
O3_12 Gd_11 N4A_12 140.09(10) . . ?
O_13 Gd_11 N4A_12 130.32(8) . . ?
O7A_12 Gd_11 N3A_12 132.91(10) . . ?
O5_12 Gd_11 N3A_12 67.51(8) . . ?
O3_12 Gd_11 N3A_12 72.80(10) . . ?
O_13 Gd_11 N3A_12 126.90(8) . . ?
N4A_12 Gd_11 N3A_12 68.09(12) . . ?
O7A_12 Gd_11 N1A_12 76.09(11) . . ?
O5_12 Gd_11 N1A_12 141.52(10) . . ?
O3_12 Gd_11 N1A_12 129.99(10) . . ?
O_13 Gd_11 N1A_12 128.24(9) . . ?
N4A_12 Gd_11 N1A_12 69.44(12) . . ?
N3A_12 Gd_11 N1A_12 104.64(11) . . ?
O7B_12 Gd_11 N2B_12 150.20(12) . . ?
O5_12 Gd_11 N2B_12 121.38(13) . . ?
O3_12 Gd_11 N2B_12 62.88(11) . . ?
O_13 Gd_11 N2B_12 128.03(11) . . ?
O7A_12 Gd_11 N2A_12 141.73(9) . . ?
O5_12 Gd_11 N2A_12 132.31(10) . . ?
O3_12 Gd_11 N2A_12 66.81(8) . . ?
O_13 Gd_11 N2A_12 125.57(9) . . ?
N4A_12 Gd_11 N2A_12 104.10(11) . . ?
N3A_12 Gd_11 N2A_12 67.63(12) . . ?
N1A_12 Gd_11 N2A_12 66.55(12) . . ?
O7B_12 Gd_11 N1B_12 84.22(14) . . ?
O5_12 Gd_11 N1B_12 150.61(14) . . ?
O3_12 Gd_11 N1B_12 119.97(15) . . ?
O_13 Gd_11 N1B_12 127.47(12) . . ?
N2B_12 Gd_11 N1B_12 66.16(17) . . ?
O7B_12 Gd_11 N3B_12 118.85(13) . . ?
O5_12 Gd_11 N3B_12 62.03(10) . . ?
O3_12 Gd_11 N3B_12 85.87(12) . . ?
O_13 Gd_11 N3B_12 130.28(10) . . ?
N2B_12 Gd_11 N3B_12 67.50(16) . . ?
N1B_12 Gd_11 N3B_12 102.24(14) . . ?
OA2_12 CA_12 OA_12 123.4(3) . . ?
OA2_12 CA_12 C4_12 117.5(3) . . ?
OA_12 CA_12 C4_12 119.0(2) . . ?
CA_12 OA2_12 NaB_14 124.9(4) . 3_776 ?
C12_12 O3_12 Gd_11 123.02(12) . . ?
C2_12 O1_12 H1_12 109.5 . . ?
C16_12 O5_12 Gd_11 124.87(14) . . ?
O4_12 C12_12 O3_12 124.95(18) . . ?
O4_12 C12_12 C11B_12 116.58(17) . . ?
O3_12 C12_12 C11B_12 118.42(17) . . ?
O4_12 C12_12 C11A_12 116.58(17) . . ?
O3_12 C12_12 C11A_12 118.42(17) . . ?
C6_12 C5_12 C4_12 121.3(3) . . ?
C6_12 C5_12 H5_12 119.4 . . ?
C4_12 C5_12 H5_12 119.4 . . ?
O1_12 C2_12 C3_12 113.40(19) . . ?
O1_12 C2_12 C1B_12 105.56(17) . . ?
C3_12 C2_12 C1B_12 107.45(19) . . ?
O1_12 C2_12 C1A_12 105.56(17) . . ?
C3_12 C2_12 C1A_12 107.45(19) . . ?
O1_12 C2_12 H2_12 110.1 . . ?
C3_12 C2_12 H2_12 110.1 . . ?
C1A_12 C2_12 H2_12 110.1 . . ?
C8_12 C3_12 C4_12 120.3(2) . . ?
C8_12 C3_12 C2_12 118.5(2) . . ?
C4_12 C3_12 C2_12 120.7(2) . . ?
C5_12 C4_12 C3_12 118.1(3) . . ?
C5_12 C4_12 CA_12 117.8(2) . . ?
C3_12 C4_12 CA_12 124.0(2) . . ?
C3_12 C8_12 C7_12 120.6(3) . . ?
C3_12 C8_12 H8_12 119.7 . . ?
C7_12 C8_12 H8_12 119.7 . . ?
C5_12 C6_12 C7_12 120.4(3) . . ?
C5_12 C6_12 H6_12 119.8 . . ?
C7_12 C6_12 H6_12 119.8 . . ?
O6_12 C16_12 O5_12 125.6(2) . . ?
O6_12 C16_12 C15B_12 117.6(2) . . ?
O5_12 C16_12 C15B_12 116.74(19) . . ?
O6_12 C16_12 C15A_12 117.6(2) . . ?
O5_12 C16_12 C15A_12 116.74(19) . . ?
C8_12 C7_12 C6_12 119.1(3) . . ?
C8_12 C7_12 H7_12 120.4 . . ?
C6_12 C7_12 H7_12 120.4 . . ?
O8A_12 C20A_12 O7A_12 124.8(4) . . ?
O8A_12 C20A_12 C19A_12 116.4(4) . . ?
O7A_12 C20A_12 C19A_12 118.1(4) . . ?
C20A_12 O7A_12 Gd_11 124.3(2) . . ?
C21A_12 N4A_12 C18A_12 107.8(3) . . ?
C21A_12 N4A_12 C19A_12 108.2(3) . . ?
C18A_12 N4A_12 C19A_12 112.4(3) . . ?
C21A_12 N4A_12 Gd_11 109.6(2) . . ?
C18A_12 N4A_12 Gd_11 112.4(3) . . ?
C19A_12 N4A_12 Gd_11 106.30(18) . . ?
C11A_12 N2A_12 C10A_12 110.9(3) . . ?
C11A_12 N2A_12 C13A_12 106.2(3) . . ?
C10A_12 N2A_12 C13A_12 109.2(3) . . ?
C11A_12 N2A_12 Gd_11 107.0(2) . . ?
C10A_12 N2A_12 Gd_11 113.4(3) . . ?
C13A_12 N2A_12 Gd_11 109.9(2) . . ?
C22A_12 N1A_12 C9A_12 110.0(4) . . ?
C22A_12 N1A_12 C1A_12 110.9(3) . . ?
C9A_12 N1A_12 C1A_12 108.6(4) . . ?
C22A_12 N1A_12 Gd_11 108.5(3) . . ?
C9A_12 N1A_12 Gd_11 113.2(3) . . ?
C1A_12 N1A_12 Gd_11 105.5(2) . . ?
C15A_12 N3A_12 C14A_12 114.2(3) . . ?
C15A_12 N3A_12 C17A_12 104.0(3) . . ?
C14A_12 N3A_12 C17A_12 108.3(3) . . ?
C15A_12 N3A_12 Gd_11 105.86(18) . . ?
C14A_12 N3A_12 Gd_11 112.2(2) . . ?
C17A_12 N3A_12 Gd_11 111.9(2) . . ?
N1A_12 C22A_12 C21A_12 112.2(3) . . ?
N1A_12 C22A_12 H22A_12 109.2 . . ?
C21A_12 C22A_12 H22A_12 109.2 . . ?
N1A_12 C22A_12 H22B_12 109.2 . . ?
C21A_12 C22A_12 H22B_12 109.2 . . ?
H22A_12 C22A_12 H22B_12 107.9 . . ?
N4A_12 C21A_12 C22A_12 113.2(3) . . ?
N4A_12 C21A_12 H21A_12 108.9 . . ?
C22A_12 C21A_12 H21A_12 108.9 . . ?
N4A_12 C21A_12 H21B_12 108.9 . . ?
C22A_12 C21A_12 H21B_12 108.9 . . ?
H21A_12 C21A_12 H21B_12 107.7 . . ?
N2A_12 C11A_12 C12_12 117.5(2) . . ?
N2A_12 C11A_12 H11A_12 107.9 . . ?
C12_12 C11A_12 H11A_12 107.9 . . ?
N2A_12 C11A_12 H11B_12 107.9 . . ?
C12_12 C11A_12 H11B_12 107.9 . . ?
H11A_12 C11A_12 H11B_12 107.2 . . ?
N2A_12 C10A_12 C9A_12 111.2(3) . . ?
N2A_12 C10A_12 H10A_12 109.4 . . ?
C9A_12 C10A_12 H10A_12 109.4 . . ?
N2A_12 C10A_12 H10B_12 109.4 . . ?
C9A_12 C10A_12 H10B_12 109.4 . . ?
H10A_12 C10A_12 H10B_12 108.0 . . ?
N3A_12 C17A_12 C18A_12 112.7(3) . . ?
N3A_12 C17A_12 H17A_12 109.1 . . ?
C18A_12 C17A_12 H17A_12 109.1 . . ?
N3A_12 C17A_12 H17B_12 109.1 . . ?
C18A_12 C17A_12 H17B_12 109.1 . . ?
H17A_12 C17A_12 H17B_12 107.8 . . ?
N1A_12 C9A_12 C10A_12 114.5(3) . . ?
N1A_12 C9A_12 H9A1_12 108.6 . . ?
C10A_12 C9A_12 H9A1_12 108.6 . . ?
N1A_12 C9A_12 H9A2_12 108.6 . . ?
C10A_12 C9A_12 H9A2_12 108.6 . . ?
H9A1_12 C9A_12 H9A2_12 107.6 . . ?
N4A_12 C18A_12 C17A_12 111.6(4) . . ?
N4A_12 C18A_12 H18A_12 109.3 . . ?
C17A_12 C18A_12 H18A_12 109.3 . . ?
N4A_12 C18A_12 H18B_12 109.3 . . ?
C17A_12 C18A_12 H18B_12 109.3 . . ?
H18A_12 C18A_12 H18B_12 108.0 . . ?
N1A_12 C1A_12 C2_12 118.5(2) . . ?
N1A_12 C1A_12 H1A1_12 107.7 . . ?
C2_12 C1A_12 H1A1_12 107.7 . . ?
N1A_12 C1A_12 H1A2_12 107.7 . . ?
C2_12 C1A_12 H1A2_12 107.7 . . ?
H1A1_12 C1A_12 H1A2_12 107.1 . . ?
C20A_12 C19A_12 N4A_12 113.9(3) . . ?
C20A_12 C19A_12 H19A_12 108.8 . . ?
N4A_12 C19A_12 H19A_12 108.8 . . ?
C20A_12 C19A_12 H19B_12 108.8 . . ?
N4A_12 C19A_12 H19B_12 108.8 . . ?
H19A_12 C19A_12 H19B_12 107.7 . . ?
N3A_12 C14A_12 C13A_12 110.2(3) . . ?
N3A_12 C14A_12 H14A_12 109.6 . . ?
C13A_12 C14A_12 H14A_12 109.6 . . ?
N3A_12 C14A_12 H14B_12 109.6 . . ?
C13A_12 C14A_12 H14B_12 109.6 . . ?
H14A_12 C14A_12 H14B_12 108.1 . . ?
N2A_12 C13A_12 C14A_12 113.9(3) . . ?
N2A_12 C13A_12 H13A_12 108.8 . . ?
C14A_12 C13A_12 H13A_12 108.8 . . ?
N2A_12 C13A_12 H13B_12 108.8 . . ?
C14A_12 C13A_12 H13B_12 108.8 . . ?
H13A_12 C13A_12 H13B_12 107.7 . . ?
N3A_12 C15A_12 C16_12 117.7(2) . . ?
N3A_12 C15A_12 H15A_12 107.9 . . ?
C16_12 C15A_12 H15A_12 107.9 . . ?
N3A_12 C15A_12 H15B_12 107.9 . . ?
C16_12 C15A_12 H15B_12 107.9 . . ?
H15A_12 C15A_12 H15B_12 107.2 . . ?
O8B_12 C20B_12 O7B_12 124.7(8) . . ?
O8B_12 C20B_12 C19B_12 120.1(7) . . ?
O7B_12 C20B_12 C19B_12 114.8(5) . . ?
C20B_12 O7B_12 Gd_11 124.0(4) . . ?
C20B_12 O8B_12 NaB_14 110.1(9) . . ?
C21B_12 N4B_12 C18B_12 111.5(5) . . ?
C21B_12 N4B_12 C19B_12 113.6(5) . . ?
C18B_12 N4B_12 C19B_12 106.0(4) . . ?
C21B_12 N4B_12 Gd_11 109.5(4) . . ?
C18B_12 N4B_12 Gd_11 113.7(4) . . ?
C19B_12 N4B_12 Gd_11 102.3(3) . . ?
C10B_12 N2B_12 C13B_12 106.2(4) . . ?
C10B_12 N2B_12 C11B_12 110.8(4) . . ?
C13B_12 N2B_12 C11B_12 111.4(4) . . ?
C10B_12 N2B_12 Gd_11 114.9(4) . . ?
C13B_12 N2B_12 Gd_11 109.5(4) . . ?
C11B_12 N2B_12 Gd_11 104.2(3) . . ?
C22B_12 N1B_12 C1B_12 105.0(5) . . ?
C22B_12 N1B_12 C9B_12 105.3(6) . . ?
C1B_12 N1B_12 C9B_12 116.4(5) . . ?
C22B_12 N1B_12 Gd_11 113.6(4) . . ?
C1B_12 N1B_12 Gd_11 104.0(3) . . ?
C9B_12 N1B_12 Gd_11 112.6(4) . . ?
C14B_12 N3B_12 C17B_12 109.3(5) . . ?
C14B_12 N3B_12 C15B_12 108.0(4) . . ?
C17B_12 N3B_12 C15B_12 115.3(4) . . ?
C14B_12 N3B_12 Gd_11 113.1(3) . . ?
C17B_12 N3B_12 Gd_11 110.6(4) . . ?
C15B_12 N3B_12 Gd_11 100.4(2) . . ?
N1B_12 C22B_12 C21B_12 110.4(5) . . ?
N1B_12 C22B_12 H22C_12 109.6 . . ?
C21B_12 C22B_12 H22C_12 109.6 . . ?
N1B_12 C22B_12 H22D_12 109.6 . . ?
C21B_12 C22B_12 H22D_12 109.6 . . ?
H22C_12 C22B_12 H22D_12 108.1 . . ?
N4B_12 C21B_12 C22B_12 113.2(5) . . ?
N4B_12 C21B_12 H21C_12 108.9 . . ?
C22B_12 C21B_12 H21C_12 108.9 . . ?
N4B_12 C21B_12 H21D_12 108.9 . . ?
C22B_12 C21B_12 H21D_12 108.9 . . ?
H21C_12 C21B_12 H21D_12 107.7 . . ?
C12_12 C11B_12 N2B_12 106.2(3) . . ?
C12_12 C11B_12 H11C_12 110.5 . . ?
N2B_12 C11B_12 H11C_12 110.5 . . ?
C12_12 C11B_12 H11D_12 110.5 . . ?
N2B_12 C11B_12 H11D_12 110.5 . . ?
H11C_12 C11B_12 H11D_12 108.7 . . ?
N2B_12 C10B_12 C9B_12 110.7(4) . . ?
N2B_12 C10B_12 H10C_12 109.5 . . ?
C9B_12 C10B_12 H10C_12 109.5 . . ?
N2B_12 C10B_12 H10D_12 109.5 . . ?
C9B_12 C10B_12 H10D_12 109.5 . . ?
H10C_12 C10B_12 H10D_12 108.1 . . ?
N3B_12 C17B_12 C18B_12 112.9(5) . . ?
N3B_12 C17B_12 H17C_12 109.0 . . ?
C18B_12 C17B_12 H17C_12 109.0 . . ?
N3B_12 C17B_12 H17D_12 109.0 . . ?
C18B_12 C17B_12 H17D_12 109.0 . . ?
H17C_12 C17B_12 H17D_12 107.8 . . ?
N1B_12 C9B_12 C10B_12 112.9(5) . . ?
N1B_12 C9B_12 H9B1_12 109.0 . . ?
C10B_12 C9B_12 H9B1_12 109.0 . . ?
N1B_12 C9B_12 H9B2_12 109.0 . . ?
C10B_12 C9B_12 H9B2_12 109.0 . . ?
H9B1_12 C9B_12 H9B2_12 107.8 . . ?
N4B_12 C18B_12 C17B_12 110.7(5) . . ?
N4B_12 C18B_12 H18C_12 109.5 . . ?
C17B_12 C18B_12 H18C_12 109.5 . . ?
N4B_12 C18B_12 H18D_12 109.5 . . ?
C17B_12 C18B_12 H18D_12 109.5 . . ?
H18C_12 C18B_12 H18D_12 108.1 . . ?
N1B_12 C1B_12 C2_12 104.4(3) . . ?
N1B_12 C1B_12 H1B1_12 110.9 . . ?
C2_12 C1B_12 H1B1_12 110.9 . . ?
N1B_12 C1B_12 H1B2_12 110.9 . . ?
C2_12 C1B_12 H1B2_12 110.9 . . ?
H1B1_12 C1B_12 H1B2_12 108.9 . . ?
N4B_12 C19B_12 C20B_12 107.4(6) . . ?
N4B_12 C19B_12 H19C_12 110.2 . . ?
C20B_12 C19B_12 H19C_12 110.2 . . ?
N4B_12 C19B_12 H19D_12 110.2 . . ?
C20B_12 C19B_12 H19D_12 110.2 . . ?
H19C_12 C19B_12 H19D_12 108.5 . . ?
N3B_12 C14B_12 C13B_12 111.4(4) . . ?
N3B_12 C14B_12 H14C_12 109.4 . . ?
C13B_12 C14B_12 H14C_12 109.4 . . ?
N3B_12 C14B_12 H14D_12 109.4 . . ?
C13B_12 C14B_12 H14D_12 109.4 . . ?
H14C_12 C14B_12 H14D_12 108.0 . . ?
N2B_12 C13B_12 C14B_12 113.7(4) . . ?
N2B_12 C13B_12 H13C_12 108.8 . . ?
C14B_12 C13B_12 H13C_12 108.8 . . ?
N2B_12 C13B_12 H13D_12 108.8 . . ?
C14B_12 C13B_12 H13D_12 108.8 . . ?
H13C_12 C13B_12 H13D_12 107.7 . . ?
C16_12 C15B_12 N3B_12 102.9(3) . . ?
C16_12 C15B_12 H15C_12 111.2 . . ?
N3B_12 C15B_12 H15C_12 111.2 . . ?
C16_12 C15B_12 H15D_12 111.2 . . ?
N3B_12 C15B_12 H15D_12 111.2 . . ?
H15C_12 C15B_12 H15D_12 109.1 . . ?
Gd_11 O_13 H1_13 123(2) . . ?
Gd_11 O_13 H2_13 120(2) . . ?
H1_13 O_13 H2_13 109.6(9) . . ?
O_46 NaA_14 O_45 98.33(11) . . ?
O_46 NaA_14 O_41 156.97(11) . . ?
O_45 NaA_14 O_41 101.69(11) . . ?
O_46 NaA_14 O_42 103.81(9) . . ?
O_45 NaA_14 O_42 90.24(11) . . ?
O_41 NaA_14 O_42 87.46(8) . . ?
O_46 NaA_14 O_44 88.46(9) . . ?
O_45 NaA_14 O_44 78.52(11) . . ?
O_41 NaA_14 O_44 84.50(9) . . ?
O_42 NaA_14 O_44 164.53(11) . . ?
O_46 NaA_14 O_43 88.43(9) . . ?
O_45 NaA_14 O_43 171.66(11) . . ?
O_41 NaA_14 O_43 72.76(8) . . ?
O_42 NaA_14 O_43 83.37(8) . . ?
O_44 NaA_14 O_43 106.68(10) . . ?
O_46 NaA_14 NaA_24 125.82(8) . . ?
O_45 NaA_14 NaA_24 124.05(10) . . ?
O_41 NaA_14 NaA_24 48.24(6) . . ?
O_42 NaA_14 NaA_24 50.69(6) . . ?
O_44 NaA_14 NaA_24 128.43(8) . . ?
O_43 NaA_14 NaA_24 47.61(5) . . ?
O_46 NaA_14 H2_44 106.6(5) . . ?
O_45 NaA_14 H2_44 71.0(8) . . ?
O_41 NaA_14 H2_44 69.9(7) . . ?
O_42 NaA_14 H2_44 146.1(5) . . ?
O_44 NaA_14 H2_44 19.0(5) . . ?
O_43 NaA_14 H2_44 111.8(8) . . ?
NaA_24 NaA_14 H2_44 117.5(7) . . ?
O_45 NaB_14 OA2_12 148.8(7) . 3_776 ?
O_45 NaB_14 O8B_12 83.0(9) . . ?
OA2_12 NaB_14 O8B_12 113.5(10) 3_776 . ?
O_45 NaB_14 H2_45 11.3(17) . . ?
OA2_12 NaB_14 H2_45 152.3(18) 3_776 . ?
O8B_12 NaB_14 H2_45 88(2) . . ?
O5_22 Gd_21 O7_22 82.49(5) . . ?
O5_22 Gd_21 O3_22 84.39(5) . . ?
O7_22 Gd_21 O3_22 140.23(5) . . ?
O5_22 Gd_21 O_23 72.20(6) . . ?
O7_22 Gd_21 O_23 71.29(5) . . ?
O3_22 Gd_21 O_23 68.96(5) . . ?
O5_22 Gd_21 N1B_22 142.84(18) . . ?
O7_22 Gd_21 N1B_22 77.01(19) . . ?
O3_22 Gd_21 N1B_22 130.25(19) . . ?
O_23 Gd_21 N1B_22 127.47(17) . . ?
O5_22 Gd_21 N4B_22 74.0(2) . . ?
O7_22 Gd_21 N4B_22 67.87(16) . . ?
O3_22 Gd_21 N4B_22 142.15(17) . . ?
O_23 Gd_21 N4B_22 129.40(18) . . ?
N1B_22 Gd_21 N4B_22 69.6(2) . . ?
O5_22 Gd_21 N2B_22 130.15(19) . . ?
O7_22 Gd_21 N2B_22 144.80(18) . . ?
O3_22 Gd_21 N2B_22 66.33(17) . . ?
O_23 Gd_21 N2B_22 125.67(18) . . ?
N1B_22 Gd_21 N2B_22 68.5(2) . . ?
N4B_22 Gd_21 N2B_22 104.9(3) . . ?
O5_22 Gd_21 N3B_22 66.30(18) . . ?
O7_22 Gd_21 N3B_22 130.4(2) . . ?
O3_22 Gd_21 N3B_22 75.9(2) . . ?
O_23 Gd_21 N3B_22 127.3(2) . . ?
N1B_22 Gd_21 N3B_22 105.2(3) . . ?
N4B_22 Gd_21 N3B_22 67.1(2) . . ?
N2B_22 Gd_21 N3B_22 67.9(2) . . ?
O5_22 Gd_21 N4A_22 84.12(7) . . ?
O7_22 Gd_21 N4A_22 63.92(6) . . ?
O3_22 Gd_21 N4A_22 150.92(7) . . ?
O_23 Gd_21 N4A_22 131.48(6) . . ?
O5_22 Gd_21 N3A_22 63.02(7) . . ?
O7_22 Gd_21 N3A_22 121.90(9) . . ?
O3_22 Gd_21 N3A_22 83.84(8) . . ?
O_23 Gd_21 N3A_22 129.35(7) . . ?
N4A_22 Gd_21 N3A_22 67.14(9) . . ?
O5_22 Gd_21 N1A_22 151.52(7) . . ?
O7_22 Gd_21 N1A_22 86.27(7) . . ?
O3_22 Gd_21 N1A_22 119.80(7) . . ?
O_23 Gd_21 N1A_22 128.17(7) . . ?
N4A_22 Gd_21 N1A_22 67.45(8) . . ?
N3A_22 Gd_21 N1A_22 102.30(8) . . ?
O5_22 Gd_21 N2A_22 121.44(8) . . ?
O7_22 Gd_21 N2A_22 151.93(7) . . ?
O3_22 Gd_21 N2A_22 62.89(7) . . ?
O_23 Gd_21 N2A_22 127.03(6) . . ?
N4A_22 Gd_21 N2A_22 101.48(7) . . ?
N3A_22 Gd_21 N2A_22 66.16(9) . . ?
N1A_22 Gd_21 N2A_22 65.71(8) . . ?
OA2_22 CA_22 OA_22 123.7(4) . . ?
OA2_22 CA_22 C4_22 116.6(4) . . ?
OA_22 CA_22 C4_22 119.6(2) . . ?
C20_22 O7_22 Gd_21 124.06(13) . . ?
C2_22 O1_22 H1_22 109.5 . . ?
C12_22 O3_22 Gd_21 124.76(12) . . ?
O1_22 C2_22 C1B_22 105.74(15) . . ?
O1_22 C2_22 C1A_22 105.74(15) . . ?
O1_22 C2_22 C3_22 111.07(17) . . ?
C1B_22 C2_22 C3_22 111.23(16) . . ?
C1A_22 C2_22 C3_22 111.23(16) . . ?
O1_22 C2_22 H2_22 109.6 . . ?
C1A_22 C2_22 H2_22 109.6 . . ?
C3_22 C2_22 H2_22 109.6 . . ?
C3_22 C8_22 C7_22 121.8(3) . . ?
C3_22 C8_22 H8_22 119.1 . . ?
C7_22 C8_22 H8_22 119.1 . . ?
C3_22 C4_22 C5_22 118.0(3) . . ?
C3_22 C4_22 CA_22 124.1(2) . . ?
C5_22 C4_22 CA_22 117.9(3) . . ?
C6_22 C5_22 C4_22 121.9(3) . . ?
C6_22 C5_22 H5_22 119.0 . . ?
C4_22 C5_22 H5_22 119.0 . . ?
C6_22 C7_22 C8_22 119.9(3) . . ?
C6_22 C7_22 H7_22 120.1 . . ?
C8_22 C7_22 H7_22 120.1 . . ?
O4_22 C12_22 O3_22 124.97(18) . . ?
O4_22 C12_22 C11B_22 118.14(17) . . ?
O3_22 C12_22 C11B_22 116.88(16) . . ?
O4_22 C12_22 C11A_22 118.14(17) . . ?
O3_22 C12_22 C11A_22 116.88(16) . . ?
C7_22 C6_22 C5_22 119.3(3) . . ?
C7_22 C6_22 H6_22 120.3 . . ?
C5_22 C6_22 H6_22 120.3 . . ?
C8_22 C3_22 C4_22 119.1(2) . . ?
C8_22 C3_22 C2_22 118.0(2) . . ?
C4_22 C3_22 C2_22 122.9(2) . . ?
O8_22 C20_22 O7_22 124.58(19) . . ?
O8_22 C20_22 C19B_22 118.56(18) . . ?
O7_22 C20_22 C19B_22 116.85(17) . . ?
O8_22 C20_22 C19A_22 118.56(18) . . ?
O7_22 C20_22 C19A_22 116.85(17) . . ?
O6_22 C16_22 O5_22 124.5(2) . . ?
O6_22 C16_22 C15B_22 119.3(2) . . ?
O5_22 C16_22 C15B_22 116.2(2) . . ?
O6_22 C16_22 C15A_22 119.3(2) . . ?
O5_22 C16_22 C15A_22 116.2(2) . . ?
O6_22 C16_22 NaB_24 68.1(2) . . ?
O5_22 C16_22 NaB_24 56.4(2) . . ?
C15B_22 C16_22 NaB_24 172.3(2) . . ?
C16_22 O5_22 Gd_21 124.45(15) . . ?
C16_22 O5_22 NaB_24 98.2(3) . . ?
Gd_21 O5_22 NaB_24 135.8(2) . . ?
C16_22 O6_22 NaA_24 136.6(2) . . ?
C16_22 O6_22 NaB_24 87.0(3) . . ?
C22A_22 N1A_22 C9A_22 108.2(2) . . ?
C22A_22 N1A_22 C1A_22 109.0(2) . . ?
C9A_22 N1A_22 C1A_22 111.3(2) . . ?
C22A_22 N1A_22 Gd_21 112.57(16) . . ?
C9A_22 N1A_22 Gd_21 113.21(16) . . ?
C1A_22 N1A_22 Gd_21 102.43(14) . . ?
C11A_22 N2A_22 C10A_22 111.6(2) . . ?
C11A_22 N2A_22 C13A_22 106.5(2) . . ?
C10A_22 N2A_22 C13A_22 108.9(2) . . ?
C11A_22 N2A_22 Gd_21 104.72(15) . . ?
C10A_22 N2A_22 Gd_21 113.90(16) . . ?
C13A_22 N2A_22 Gd_21 110.99(18) . . ?
C18A_22 N4A_22 C19A_22 110.6(2) . . ?
C18A_22 N4A_22 C21A_22 109.1(2) . . ?
C19A_22 N4A_22 C21A_22 107.5(2) . . ?
C18A_22 N4A_22 Gd_21 113.96(16) . . ?
C19A_22 N4A_22 Gd_21 104.52(14) . . ?
C21A_22 N4A_22 Gd_21 110.92(17) . . ?
C14A_22 N3A_22 C17A_22 108.1(2) . . ?
C14A_22 N3A_22 C15A_22 111.6(2) . . ?
C17A_22 N3A_22 C15A_22 108.9(2) . . ?
C14A_22 N3A_22 Gd_21 114.28(18) . . ?
C17A_22 N3A_22 Gd_21 110.37(19) . . ?
C15A_22 N3A_22 Gd_21 103.49(17) . . ?
N2A_22 C11A_22 C12_22 109.44(18) . . ?
N2A_22 C11A_22 H11A_22 109.8 . . ?
C12_22 C11A_22 H11A_22 109.8 . . ?
N2A_22 C11A_22 H11B_22 109.8 . . ?
C12_22 C11A_22 H11B_22 109.8 . . ?
H11A_22 C11A_22 H11B_22 108.2 . . ?
N4A_22 C19A_22 C20_22 108.14(18) . . ?
N4A_22 C19A_22 H19A_22 110.1 . . ?
C20_22 C19A_22 H19A_22 110.1 . . ?
N4A_22 C19A_22 H19B_22 110.1 . . ?
C20_22 C19A_22 H19B_22 110.1 . . ?
H19A_22 C19A_22 H19B_22 108.4 . . ?
N1A_22 C1A_22 C2_22 109.86(17) . . ?
N1A_22 C1A_22 H1A1_22 109.7 . . ?
C2_22 C1A_22 H1A1_22 109.7 . . ?
N1A_22 C1A_22 H1A2_22 109.7 . . ?
C2_22 C1A_22 H1A2_22 109.7 . . ?
H1A1_22 C1A_22 H1A2_22 108.2 . . ?
N3A_22 C15A_22 C16_22 108.9(2) . . ?
N3A_22 C15A_22 H15A_22 109.9 . . ?
C16_22 C15A_22 H15A_22 109.9 . . ?
N3A_22 C15A_22 H15B_22 109.9 . . ?
C16_22 C15A_22 H15B_22 109.9 . . ?
H15A_22 C15A_22 H15B_22 108.3 . . ?
N4A_22 C21A_22 C22A_22 112.87(19) . . ?
N4A_22 C21A_22 H21A_22 109.0 . . ?
C22A_22 C21A_22 H21A_22 109.0 . . ?
N4A_22 C21A_22 H21B_22 109.0 . . ?
C22A_22 C21A_22 H21B_22 109.0 . . ?
H21A_22 C21A_22 H21B_22 107.8 . . ?
N2A_22 C13A_22 C14A_22 112.3(2) . . ?
N2A_22 C13A_22 H13A_22 109.1 . . ?
C14A_22 C13A_22 H13A_22 109.1 . . ?
N2A_22 C13A_22 H13B_22 109.1 . . ?
C14A_22 C13A_22 H13B_22 109.1 . . ?
H13A_22 C13A_22 H13B_22 107.9 . . ?
N1A_22 C9A_22 C10A_22 112.1(2) . . ?
N1A_22 C9A_22 H9A1_22 109.2 . . ?
C10A_22 C9A_22 H9A1_22 109.2 . . ?
N1A_22 C9A_22 H9A2_22 109.2 . . ?
C10A_22 C9A_22 H9A2_22 109.2 . . ?
H9A1_22 C9A_22 H9A2_22 107.9 . . ?
N4A_22 C18A_22 C17A_22 111.4(2) . . ?
N4A_22 C18A_22 H18A_22 109.3 . . ?
C17A_22 C18A_22 H18A_22 109.3 . . ?
N4A_22 C18A_22 H18B_22 109.3 . . ?
C17A_22 C18A_22 H18B_22 109.3 . . ?
H18A_22 C18A_22 H18B_22 108.0 . . ?
N2A_22 C10A_22 C9A_22 111.8(2) . . ?
N2A_22 C10A_22 H10A_22 109.3 . . ?
C9A_22 C10A_22 H10A_22 109.3 . . ?
N2A_22 C10A_22 H10B_22 109.3 . . ?
C9A_22 C10A_22 H10B_22 109.3 . . ?
H10A_22 C10A_22 H10B_22 107.9 . . ?
N1A_22 C22A_22 C21A_22 112.50(19) . . ?
N1A_22 C22A_22 H22A_22 109.1 . . ?
C21A_22 C22A_22 H22A_22 109.1 . . ?
N1A_22 C22A_22 H22B_22 109.1 . . ?
C21A_22 C22A_22 H22B_22 109.1 . . ?
H22A_22 C22A_22 H22B_22 107.8 . . ?
N3A_22 C17A_22 C18A_22 112.5(2) . . ?
N3A_22 C17A_22 H17A_22 109.1 . . ?
C18A_22 C17A_22 H17A_22 109.1 . . ?
N3A_22 C17A_22 H17B_22 109.1 . . ?
C18A_22 C17A_22 H17B_22 109.1 . . ?
H17A_22 C17A_22 H17B_22 107.8 . . ?
N3A_22 C14A_22 C13A_22 111.4(2) . . ?
N3A_22 C14A_22 H14A_22 109.4 . . ?
C13A_22 C14A_22 H14A_22 109.4 . . ?
N3A_22 C14A_22 H14B_22 109.4 . . ?
C13A_22 C14A_22 H14B_22 109.4 . . ?
H14A_22 C14A_22 H14B_22 108.0 . . ?
C1B_22 N1B_22 C22B_22 112.0(6) . . ?
C1B_22 N1B_22 C9B_22 104.7(7) . . ?
C22B_22 N1B_22 C9B_22 107.2(8) . . ?
C1B_22 N1B_22 Gd_21 108.1(5) . . ?
C22B_22 N1B_22 Gd_21 111.5(6) . . ?
C9B_22 N1B_22 Gd_21 113.2(5) . . ?
C11B_22 N2B_22 C10B_22 107.6(6) . . ?
C11B_22 N2B_22 C13B_22 108.8(7) . . ?
C10B_22 N2B_22 C13B_22 108.4(8) . . ?
C11B_22 N2B_22 Gd_21 110.0(6) . . ?
C10B_22 N2B_22 Gd_21 111.8(6) . . ?
C13B_22 N2B_22 Gd_21 110.2(6) . . ?
C19B_22 N4B_22 C21B_22 107.2(7) . . ?
C19B_22 N4B_22 C18B_22 108.9(7) . . ?
C21B_22 N4B_22 C18B_22 110.4(8) . . ?
C19B_22 N4B_22 Gd_21 108.3(5) . . ?
C21B_22 N4B_22 Gd_21 109.2(5) . . ?
C18B_22 N4B_22 Gd_21 112.6(6) . . ?
C15B_22 N3B_22 C14B_22 108.5(7) . . ?
C15B_22 N3B_22 C17B_22 104.3(8) . . ?
C14B_22 N3B_22 C17B_22 110.6(9) . . ?
C15B_22 N3B_22 Gd_21 107.7(6) . . ?
C14B_22 N3B_22 Gd_21 111.7(6) . . ?
C17B_22 N3B_22 Gd_21 113.6(6) . . ?
N2B_22 C11B_22 C12_22 115.2(5) . . ?
N2B_22 C11B_22 H11C_22 108.5 . . ?
C12_22 C11B_22 H11C_22 108.5 . . ?
N2B_22 C11B_22 H11D_22 108.5 . . ?
C12_22 C11B_22 H11D_22 108.5 . . ?
H11C_22 C11B_22 H11D_22 107.5 . . ?
N4B_22 C19B_22 C20_22 118.0(4) . . ?
N4B_22 C19B_22 H19C_22 107.8 . . ?
C20_22 C19B_22 H19C_22 107.8 . . ?
N4B_22 C19B_22 H19D_22 107.8 . . ?
C20_22 C19B_22 H19D_22 107.8 . . ?
H19C_22 C19B_22 H19D_22 107.2 . . ?
N1B_22 C1B_22 C2_22 121.1(4) . . ?
N1B_22 C1B_22 H1B1_22 107.0 . . ?
C2_22 C1B_22 H1B1_22 107.0 . . ?
N1B_22 C1B_22 H1B2_22 107.0 . . ?
C2_22 C1B_22 H1B2_22 107.0 . . ?
H1B1_22 C1B_22 H1B2_22 106.8 . . ?
N3B_22 C15B_22 C16_22 116.3(5) . . ?
N3B_22 C15B_22 H15C_22 108.2 . . ?
C16_22 C15B_22 H15C_22 108.2 . . ?
N3B_22 C15B_22 H15D_22 108.2 . . ?
C16_22 C15B_22 H15D_22 108.2 . . ?
H15C_22 C15B_22 H15D_22 107.4 . . ?
N4B_22 C21B_22 C22B_22 113.7(7) . . ?
N4B_22 C21B_22 H21C_22 108.8 . . ?
C22B_22 C21B_22 H21C_22 108.8 . . ?
N4B_22 C21B_22 H21D_22 108.8 . . ?
C22B_22 C21B_22 H21D_22 108.8 . . ?
H21C_22 C21B_22 H21D_22 107.7 . . ?
N2B_22 C13B_22 C14B_22 112.7(7) . . ?
N2B_22 C13B_22 H13C_22 109.1 . . ?
C14B_22 C13B_22 H13C_22 109.1 . . ?
N2B_22 C13B_22 H13D_22 109.1 . . ?
C14B_22 C13B_22 H13D_22 109.1 . . ?
H13C_22 C13B_22 H13D_22 107.8 . . ?
N1B_22 C9B_22 C10B_22 113.6(7) . . ?
N1B_22 C9B_22 H9B1_22 108.8 . . ?
C10B_22 C9B_22 H9B1_22 108.8 . . ?
N1B_22 C9B_22 H9B2_22 108.8 . . ?
C10B_22 C9B_22 H9B2_22 108.8 . . ?
H9B1_22 C9B_22 H9B2_22 107.7 . . ?
N4B_22 C18B_22 C17B_22 110.4(8) . . ?
N4B_22 C18B_22 H18C_22 109.6 . . ?
C17B_22 C18B_22 H18C_22 109.6 . . ?
N4B_22 C18B_22 H18D_22 109.6 . . ?
C17B_22 C18B_22 H18D_22 109.6 . . ?
H18C_22 C18B_22 H18D_22 108.1 . . ?
N2B_22 C10B_22 C9B_22 112.0(7) . . ?
N2B_22 C10B_22 H10C_22 109.2 . . ?
C9B_22 C10B_22 H10C_22 109.2 . . ?
N2B_22 C10B_22 H10D_22 109.2 . . ?
C9B_22 C10B_22 H10D_22 109.2 . . ?
H10C_22 C10B_22 H10D_22 107.9 . . ?
N1B_22 C22B_22 C21B_22 111.5(7) . . ?
N1B_22 C22B_22 H22C_22 109.3 . . ?
C21B_22 C22B_22 H22C_22 109.3 . . ?
N1B_22 C22B_22 H22D_22 109.3 . . ?
C21B_22 C22B_22 H22D_22 109.3 . . ?
H22C_22 C22B_22 H22D_22 108.0 . . ?
N3B_22 C17B_22 C18B_22 112.2(8) . . ?
N3B_22 C17B_22 H17C_22 109.2 . . ?
C18B_22 C17B_22 H17C_22 109.2 . . ?
N3B_22 C17B_22 H17D_22 109.2 . . ?
C18B_22 C17B_22 H17D_22 109.2 . . ?
H17C_22 C17B_22 H17D_22 107.9 . . ?
N3B_22 C14B_22 C13B_22 109.1(7) . . ?
N3B_22 C14B_22 H14C_22 109.9 . . ?
C13B_22 C14B_22 H14C_22 109.9 . . ?
N3B_22 C14B_22 H14D_22 109.9 . . ?
C13B_22 C14B_22 H14D_22 109.9 . . ?
H14C_22 C14B_22 H14D_22 108.3 . . ?
Gd_21 O_23 H1_23 117(3) . . ?
Gd_21 O_23 H2_23 118(2) . . ?
H1_23 O_23 H2_23 109.2(9) . . ?
O_48 NaA_24 O6_22 92.20(9) . . ?
O_48 NaA_24 OA_47 85.68(8) . . ?
O6_22 NaA_24 OA_47 86.49(10) . . ?
O_48 NaA_24 O_43 116.98(9) . . ?
O6_22 NaA_24 O_43 85.37(10) . . ?
OA_47 NaA_24 O_43 156.16(8) . . ?
O_48 NaA_24 O_41 165.74(10) . . ?
O6_22 NaA_24 O_41 97.18(9) . . ?
OA_47 NaA_24 O_41 84.22(8) . . ?
O_43 NaA_24 O_41 74.64(8) . . ?
O_48 NaA_24 O_42 88.19(9) . . ?
O6_22 NaA_24 O_42 168.83(11) . . ?
OA_47 NaA_24 O_42 104.66(9) . . ?
O_43 NaA_24 O_42 84.51(8) . . ?
O_41 NaA_24 O_42 84.67(9) . . ?
O_48 NaA_24 NaA_14 132.38(8) . . ?
O6_22 NaA_24 NaA_14 126.41(8) . . ?
OA_47 NaA_24 NaA_14 119.36(7) . . ?
O_43 NaA_24 NaA_14 51.42(6) . . ?
O_41 NaA_24 NaA_14 47.18(6) . . ?
O_42 NaA_24 NaA_14 48.37(6) . . ?
O_43 NaB_24 O5_22 130.6(4) . . ?
O_43 NaB_24 O_41 72.0(3) . . ?
O5_22 NaB_24 O_41 98.5(3) . . ?
O_43 NaB_24 O6_22 80.3(3) . . ?
O5_22 NaB_24 O6_22 50.34(19) . . ?
O_41 NaB_24 O6_22 84.4(3) . . ?
O_43 NaB_24 C16_22 105.2(4) . . ?
O5_22 NaB_24 C16_22 25.43(11) . . ?
O_41 NaB_24 C16_22 91.7(3) . . ?
O6_22 NaB_24 C16_22 24.91(11) . . ?
O_43 NaB_24 H1_41 85.3(8) . . ?
O5_22 NaB_24 H1_41 89.5(11) . . ?
O_41 NaB_24 H1_41 13.4(7) . . ?
O6_22 NaB_24 H1_41 86.1(13) . . ?
C16_22 NaB_24 H1_41 87.8(13) . . ?
O_43 NaB_24 H1_43 10.5(13) . . ?
O5_22 NaB_24 H1_43 140.5(14) . . ?
O_41 NaB_24 H1_43 76.2(13) . . ?
O6_22 NaB_24 H1_43 90.2(14) . . ?
C16_22 NaB_24 H1_43 115.1(14) . . ?
H1_41 NaB_24 H1_43 89.4(15) . . ?
NaA_14 O_41 NaA_24 84.57(7) . . ?
NaA_14 O_41 H1_41 122(3) . . ?
NaA_24 O_41 H1_41 99(2) . . ?
NaB_24 O_41 H1_41 32(2) . . ?
NaA_14 O_41 H2_41 109(2) . . ?
NaA_24 O_41 H2_41 133(3) . . ?
NaB_24 O_41 H2_41 140(2) . . ?
H1_41 O_41 H2_41 109.3(9) . . ?
NaA_14 O_42 NaA_24 80.94(7) . . ?
NaA_14 O_42 H1_42 101(3) . . ?
NaA_24 O_42 H1_42 141(3) . . ?
NaA_14 O_42 H2_42 136(3) . . ?
NaA_24 O_42 H2_42 94(3) . . ?
H1_42 O_42 H2_42 109.0(9) . . ?
NaA_24 O_43 NaA_14 80.97(7) . . ?
NaB_24 O_43 H1_43 19(3) . . ?
NaA_24 O_43 H1_43 103(3) . . ?
NaA_14 O_43 H1_43 97(2) . . ?
NaB_24 O_43 H2_43 109(2) . . ?
NaA_24 O_43 H2_43 104(3) . . ?
NaA_14 O_43 H2_43 150(2) . . ?
H1_43 O_43 H2_43 110.0(9) . . ?
NaA_14 O_44 H1_44 95(4) . . ?
NaA_14 O_44 H2_44 95(4) . . ?
H1_44 O_44 H2_44 108.9(9) . . ?
NaA_14 O_45 H1_45 120(3) . . ?
NaB_14 O_45 H1_45 103(3) . . ?
NaA_14 O_45 H2_45 123(3) . . ?
NaB_14 O_45 H2_45 22(4) . . ?
H1_45 O_45 H2_45 108.3(9) . . ?
NaA_14 O_46 H1_46 127(2) . . ?
NaA_14 O_46 H2_46 124(2) . . ?
H1_46 O_46 H2_46 109.4(9) . . ?
NaA_24 O_48 H1_48 116(2) . . ?
NaA_24 O_48 H2_48 125(3) . . ?
H1_48 O_48 H2_48 108.9(9) . . ?
H1_53 O_53 H2_53 109.0(9) . . ?
H1_54 O_54 H2_54 109.1(9) . . ?
H1_55 O_55 H2_55 107.9(9) . . ?
H1_58 O_58 H2_58 109.6(9) . . ?
H1_61 O_61 H2_61 109.6(9) . . ?

loop_
_geom_bond_atom_site_label_1
_geom_bond_atom_site_label_2
_geom_bond_distance
_geom_bond_site_symmetry_2
_geom_bond_publ_flag
Gd_11 O7B_12 2.3442(16) . ?
Gd_11 O7A_12 2.3442(16) . ?
Gd_11 O5_12 2.3675(15) . ?
Gd_11 O3_12 2.4053(15) . ?
Gd_11 O_13 2.4226(15) . ?
Gd_11 N4A_12 2.616(3) . ?
Gd_11 N3A_12 2.653(3) . ?
Gd_11 N1A_12 2.659(5) . ?
Gd_11 N2B_12 2.671(6) . ?
Gd_11 N2A_12 2.675(4) . ?
Gd_11 N1B_12 2.694(7) . ?
Gd_11 N3B_12 2.700(4) . ?
CA_12 OA2_12 1.248(3) . ?
CA_12 OA_12 1.263(4) . ?
CA_12 C4_12 1.524(4) . ?
OA2_12 NaB_14 2.551(15) 3_776 ?
O3_12 C12_12 1.273(2) . ?
O1_12 C2_12 1.432(2) . ?
O1_12 H1_12 0.8400 . ?
O4_12 C12_12 1.250(2) . ?
O5_12 C16_12 1.269(3) . ?
O6_12 C16_12 1.245(3) . ?
C12_12 C11B_12 1.515(3) . ?
C12_12 C11A_12 1.515(3) . ?
C5_12 C6_12 1.375(5) . ?
C5_12 C4_12 1.401(4) . ?
C5_12 H5_12 0.9500 . ?
C2_12 C3_12 1.518(3) . ?
C2_12 C1B_12 1.526(3) . ?
C2_12 C1A_12 1.526(3) . ?
C2_12 H2_12 1.0000 . ?
C3_12 C8_12 1.389(4) . ?
C3_12 C4_12 1.410(3) . ?
C8_12 C7_12 1.393(4) . ?
C8_12 H8_12 0.9500 . ?
C6_12 C7_12 1.398(5) . ?
C6_12 H6_12 0.9500 . ?
C16_12 C15B_12 1.519(3) . ?
C16_12 C15A_12 1.519(3) . ?
C7_12 H7_12 0.9500 . ?
C20A_12 O8A_12 1.243(5) . ?
C20A_12 O7A_12 1.272(5) . ?
C20A_12 C19A_12 1.510(5) . ?
N4A_12 C21A_12 1.486(5) . ?
N4A_12 C18A_12 1.492(6) . ?
N4A_12 C19A_12 1.509(4) . ?
N2A_12 C11A_12 1.451(4) . ?
N2A_12 C10A_12 1.471(5) . ?
N2A_12 C13A_12 1.492(6) . ?
N1A_12 C22A_12 1.472(6) . ?
N1A_12 C9A_12 1.478(6) . ?
N1A_12 C1A_12 1.504(5) . ?
N3A_12 C15A_12 1.467(4) . ?
N3A_12 C14A_12 1.481(5) . ?
N3A_12 C17A_12 1.491(5) . ?
C22A_12 C21A_12 1.510(5) . ?
C22A_12 H22A_12 0.9900 . ?
C22A_12 H22B_12 0.9900 . ?
C21A_12 H21A_12 0.9900 . ?
C21A_12 H21B_12 0.9900 . ?
C11A_12 H11A_12 0.9900 . ?
C11A_12 H11B_12 0.9900 . ?
C10A_12 C9A_12 1.510(5) . ?
C10A_12 H10A_12 0.9900 . ?
C10A_12 H10B_12 0.9900 . ?
C17A_12 C18A_12 1.520(5) . ?
C17A_12 H17A_12 0.9900 . ?
C17A_12 H17B_12 0.9900 . ?
C9A_12 H9A1_12 0.9900 . ?
C9A_12 H9A2_12 0.9900 . ?
C18A_12 H18A_12 0.9900 . ?
C18A_12 H18B_12 0.9900 . ?
C1A_12 H1A1_12 0.9900 . ?
C1A_12 H1A2_12 0.9900 . ?
C19A_12 H19A_12 0.9900 . ?
C19A_12 H19B_12 0.9900 . ?
C14A_12 C13A_12 1.507(5) . ?
C14A_12 H14A_12 0.9900 . ?
C14A_12 H14B_12 0.9900 . ?
C13A_12 H13A_12 0.9900 . ?
C13A_12 H13B_12 0.9900 . ?
C15A_12 H15A_12 0.9900 . ?
C15A_12 H15B_12 0.9900 . ?
C20B_12 O8B_12 1.251(8) . ?
C20B_12 O7B_12 1.292(7) . ?
C20B_12 C19B_12 1.541(7) . ?
O8B_12 NaB_14 2.90(2) . ?
N4B_12 C21B_12 1.471(8) . ?
N4B_12 C18B_12 1.472(7) . ?
N4B_12 C19B_12 1.502(6) . ?
N2B_12 C10B_12 1.490(6) . ?
N2B_12 C13B_12 1.509(7) . ?
N2B_12 C11B_12 1.543(5) . ?
N1B_12 C22B_12 1.495(7) . ?
N1B_12 C1B_12 1.502(6) . ?
N1B_12 C9B_12 1.505(8) . ?
N3B_12 C14B_12 1.468(6) . ?
N3B_12 C17B_12 1.484(8) . ?
N3B_12 C15B_12 1.577(5) . ?
C22B_12 C21B_12 1.505(8) . ?
C22B_12 H22C_12 0.9900 . ?
C22B_12 H22D_12 0.9900 . ?
C21B_12 H21C_12 0.9900 . ?
C21B_12 H21D_12 0.9900 . ?
C11B_12 H11C_12 0.9900 . ?
C11B_12 H11D_12 0.9900 . ?
C10B_12 C9B_12 1.515(7) . ?
C10B_12 H10C_12 0.9900 . ?
C10B_12 H10D_12 0.9900 . ?
C17B_12 C18B_12 1.530(7) . ?
C17B_12 H17C_12 0.9900 . ?
C17B_12 H17D_12 0.9900 . ?
C9B_12 H9B1_12 0.9900 . ?
C9B_12 H9B2_12 0.9900 . ?
C18B_12 H18C_12 0.9900 . ?
C18B_12 H18D_12 0.9900 . ?
C1B_12 H1B1_12 0.9900 . ?
C1B_12 H1B2_12 0.9900 . ?
C19B_12 H19C_12 0.9900 . ?
C19B_12 H19D_12 0.9900 . ?
C14B_12 C13B_12 1.520(6) . ?
C14B_12 H14C_12 0.9900 . ?
C14B_12 H14D_12 0.9900 . ?
C13B_12 H13C_12 0.9900 . ?
C13B_12 H13D_12 0.9900 . ?
C15B_12 H15C_12 0.9900 . ?
C15B_12 H15D_12 0.9900 . ?
O_13 H1_13 0.868(5) . ?
O_13 H2_13 0.870(5) . ?
NaA_14 O_46 2.284(2) . ?
NaA_14 O_45 2.382(3) . ?
NaA_14 O_41 2.396(2) . ?
NaA_14 O_42 2.461(3) . ?
NaA_14 O_44 2.462(3) . ?
NaA_14 O_43 2.574(3) . ?
NaA_14 NaA_24 3.2522(19) . ?
NaA_14 H2_44 2.68(5) . ?
NaB_14 O_45 2.417(16) . ?
NaB_14 H2_45 1.63(3) . ?
Gd_21 O5_22 2.3646(15) . ?
Gd_21 O7_22 2.3749(14) . ?
Gd_21 O3_22 2.4009(14) . ?
Gd_21 O_23 2.4566(17) . ?
Gd_21 N1B_22 2.581(10) . ?
Gd_21 N4B_22 2.604(10) . ?
Gd_21 N2B_22 2.610(12) . ?
Gd_21 N3B_22 2.630(12) . ?
Gd_21 N4A_22 2.648(3) . ?
Gd_21 N3A_22 2.685(3) . ?
Gd_21 N1A_22 2.686(3) . ?
Gd_21 N2A_22 2.713(3) . ?
CA_22 OA2_22 1.255(4) . ?
CA_22 OA_22 1.261(5) . ?
CA_22 C4_22 1.486(5) . ?
O7_22 C20_22 1.271(2) . ?
O1_22 C2_22 1.433(2) . ?
O1_22 H1_22 0.8400 . ?
O8_22 C20_22 1.249(2) . ?
O3_22 C12_22 1.274(2) . ?
O4_22 C12_22 1.244(2) . ?
C2_22 C1B_22 1.522(3) . ?
C2_22 C1A_22 1.522(3) . ?
C2_22 C3_22 1.524(3) . ?
C2_22 H2_22 1.0000 . ?
C8_22 C3_22 1.394(4) . ?
C8_22 C7_22 1.396(3) . ?
C8_22 H8_22 0.9500 . ?
C4_22 C3_22 1.406(3) . ?
C4_22 C5_22 1.420(4) . ?
C5_22 C6_22 1.388(6) . ?
C5_22 H5_22 0.9500 . ?
C7_22 C6_22 1.377(5) . ?
C7_22 H7_22 0.9500 . ?
C12_22 C11B_22 1.527(3) . ?
C12_22 C11A_22 1.527(3) . ?
C6_22 H6_22 0.9500 . ?
C20_22 C19B_22 1.517(3) . ?
C20_22 C19A_22 1.517(3) . ?
C16_22 O6_22 1.236(3) . ?
C16_22 O5_22 1.272(3) . ?
C16_22 C15B_22 1.524(3) . ?
C16_22 C15A_22 1.524(3) . ?
C16_22 NaB_24 2.931(10) . ?
O5_22 NaB_24 2.466(9) . ?
O6_22 NaA_24 2.395(3) . ?
O6_22 NaB_24 2.724(10) . ?
N1A_22 C22A_22 1.485(3) . ?
N1A_22 C9A_22 1.492(4) . ?
N1A_22 C1A_22 1.500(3) . ?
N2A_22 C11A_22 1.481(3) . ?
N2A_22 C10A_22 1.484(4) . ?
N2A_22 C13A_22 1.491(4) . ?
N4A_22 C18A_22 1.486(3) . ?
N4A_22 C19A_22 1.489(3) . ?
N4A_22 C21A_22 1.493(4) . ?
N3A_22 C14A_22 1.486(4) . ?
N3A_22 C17A_22 1.488(5) . ?
N3A_22 C15A_22 1.489(3) . ?
C11A_22 H11A_22 0.9900 . ?
C11A_22 H11B_22 0.9900 . ?
C19A_22 H19A_22 0.9900 . ?
C19A_22 H19B_22 0.9900 . ?
C1A_22 H1A1_22 0.9900 . ?
C1A_22 H1A2_22 0.9900 . ?
C15A_22 H15A_22 0.9900 . ?
C15A_22 H15B_22 0.9900 . ?
C21A_22 C22A_22 1.507(3) . ?
C21A_22 H21A_22 0.9900 . ?
C21A_22 H21B_22 0.9900 . ?
C13A_22 C14A_22 1.514(3) . ?
C13A_22 H13A_22 0.9900 . ?
C13A_22 H13B_22 0.9900 . ?
C9A_22 C10A_22 1.513(3) . ?
C9A_22 H9A1_22 0.9900 . ?
C9A_22 H9A2_22 0.9900 . ?
C18A_22 C17A_22 1.516(4) . ?
C18A_22 H18A_22 0.9900 . ?
C18A_22 H18B_22 0.9900 . ?
C10A_22 H10A_22 0.9900 . ?
C10A_22 H10B_22 0.9900 . ?
C22A_22 H22A_22 0.9900 . ?
C22A_22 H22B_22 0.9900 . ?
C17A_22 H17A_22 0.9900 . ?
C17A_22 H17B_22 0.9900 . ?
C14A_22 H14A_22 0.9900 . ?
C14A_22 H14B_22 0.9900 . ?
N1B_22 C1B_22 1.475(7) . ?
N1B_22 C22B_22 1.479(8) . ?
N1B_22 C9B_22 1.491(9) . ?
N2B_22 C11B_22 1.469(7) . ?
N2B_22 C10B_22 1.479(8) . ?
N2B_22 C13B_22 1.486(9) . ?
N4B_22 C19B_22 1.441(7) . ?
N4B_22 C21B_22 1.479(9) . ?
N4B_22 C18B_22 1.482(8) . ?
N3B_22 C15B_22 1.438(8) . ?
N3B_22 C14B_22 1.471(9) . ?
N3B_22 C17B_22 1.474(10) . ?
C11B_22 H11C_22 0.9900 . ?
C11B_22 H11D_22 0.9900 . ?
C19B_22 H19C_22 0.9900 . ?
C19B_22 H19D_22 0.9900 . ?
C1B_22 H1B1_22 0.9900 . ?
C1B_22 H1B2_22 0.9900 . ?
C15B_22 H15C_22 0.9900 . ?
C15B_22 H15D_22 0.9900 . ?
C21B_22 C22B_22 1.504(8) . ?
C21B_22 H21C_22 0.9900 . ?
C21B_22 H21D_22 0.9900 . ?
C13B_22 C14B_22 1.499(9) . ?
C13B_22 H13C_22 0.9900 . ?
C13B_22 H13D_22 0.9900 . ?
C9B_22 C10B_22 1.498(8) . ?
C9B_22 H9B1_22 0.9900 . ?
C9B_22 H9B2_22 0.9900 . ?
C18B_22 C17B_22 1.509(9) . ?
C18B_22 H18C_22 0.9900 . ?
C18B_22 H18D_22 0.9900 . ?
C10B_22 H10C_22 0.9900 . ?
C10B_22 H10D_22 0.9900 . ?
C22B_22 H22C_22 0.9900 . ?
C22B_22 H22D_22 0.9900 . ?
C17B_22 H17C_22 0.9900 . ?
C17B_22 H17D_22 0.9900 . ?
C14B_22 H14C_22 0.9900 . ?
C14B_22 H14D_22 0.9900 . ?
O_23 H1_23 0.870(5) . ?
O_23 H2_23 0.870(5) . ?
NaA_24 O_48 2.306(2) . ?
NaA_24 OA_47 2.419(2) . ?
NaA_24 O_43 2.432(2) . ?
NaA_24 O_41 2.437(2) . ?
NaA_24 O_42 2.548(3) . ?
NaB_24 O_43 2.331(10) . ?
NaB_24 O_41 2.671(10) . ?
NaB_24 H1_41 1.99(2) . ?
NaB_24 H1_43 1.54(2) . ?
O_41 H1_41 0.870(5) . ?
O_41 H2_41 0.870(5) . ?
O_42 H1_42 0.872(5) . ?
O_42 H2_42 0.870(5) . ?
O_43 H1_43 0.867(5) . ?
O_43 H2_43 0.868(5) . ?
O_44 H1_44 0.874(5) . ?
O_44 H2_44 0.874(5) . ?
O_45 H1_45 0.876(5) . ?
O_45 H2_45 0.876(5) . ?
O_46 H1_46 0.871(5) . ?
O_46 H2_46 0.870(5) . ?
O_48 H1_48 0.872(5) . ?
O_48 H2_48 0.873(5) . ?
O_53 H1_53 0.873(5) . ?
O_53 H2_53 0.872(5) . ?
O_54 H1_54 0.871(5) . ?
O_54 H2_54 0.870(5) . ?
O_55 H1_55 0.876(5) . ?
O_55 H2_55 0.878(5) . ?
O_58 H1_58 0.870(5) . ?
O_58 H2_58 0.870(5) . ?
O_61 H1_61 0.869(5) . ?
O_61 H2_61 0.868(5) . ?

loop_
_geom_hbond_atom_site_label_D
_geom_hbond_atom_site_label_H
_geom_hbond_atom_site_label_A
_geom_hbond_distance_DH
_geom_hbond_distance_HA
_geom_hbond_distance_DA
_geom_hbond_angle_DHA
_geom_hbond_site_symmetry_A
_geom_hbond_publ_flag
O1_12 H1_12 O4_22 0.84 1.86 2.681(2) 164.0 . yes
C2_12 H2_12^a OA_12 1.00 2.16 2.935(3) 132.8 . yes
C21A_12^a H21A_12^a O_61 0.99 2.49 3.390(5) 150.3 2_755 yes
C11A_12^a H11A_12^a OA_15^a 0.99 2.45 3.430(3) 169.1 4_575 yes
C17A_12^a H17B_12^a O6_12 0.99 2.41 3.388(4) 168.4 3_766 yes
C9A_12^a H9A1_12^a O_61 0.99 2.62 3.600(6) 169.4 2_755 yes
C1A_12^a H1A1_12^a O8A_12^a 0.99 2.56 3.475(4) 153.8 3_776 yes
C14A_12^a H14A_12^a O3_12 0.99 2.65 3.130(4) 110.1 . yes
C13A_12^a H13A_12^a OA_59^a 0.99 2.46 3.060(4) 118.8 2_755 yes
C22B_12^b H22C_12^b OB_52^b 0.99 2.50 3.353(13) 144.4 3_776 yes
C22B_12^b H22D_12^b O_61 0.99 2.49 3.455(8) 164.5 2_755 yes
C18B_12^b H18D_12^b O_61 0.99 2.60 3.582(7) 169.3 2_755 yes
C1B_12^b H1B2_12^b O7B_12^b 0.99 2.53 3.245(3) 128.7 . yes
C19B_12^b H19D_12^b O5_12 0.99 2.66 3.209(3) 115.6 . yes
C14B_12^b H14D_12^b OB_59^b 0.99 2.65 3.131(8) 110.0 2_755 yes
C13B_12^b H13D_12^b OB_56^b 0.99 2.50 3.30(2) 137.1 4_575 yes
C15B_12^b H15C_12^b O3_12 0.99 2.60 3.252(3) 123.7 . yes
O_13 H1_13 O3_22 0.868(5) 1.930(6) 2.797(2) 177(3) . yes
O_13 H2_13 OA_47^a 0.870(5) 1.839(10) 2.692(2) 166(3) . yes
O_13 H2_13 OB_47^b 0.870(5) 2.445(18) 3.303(17) 169(3) . yes
O1_22 H1_22 O4_12 0.84 1.73 2.558(2) 165.8 . yes
C2_22 H2_22^a OA_22 1.00 2.36 2.896(3) 112.5 . yes
C1A_22^a H1A1_22^a O_53 0.99 2.65 3.556(3) 153.0 2_645 yes
C1A_22^a H1A2_22^a O7_22 0.99 2.62 3.316(3) 127.1 . yes
C9A_22^a H9A2_22^a O_48 0.99 2.59 3.228(3) 121.9 4_575 yes
C1B_22^b H1B1_22^b O_53 0.99 2.59 3.556(3) 165.8 2_645 yes
C9B_22^b H9B2_22^b O_53 0.99 2.56 3.522(10) 164.4 2_645 yes
C18B_22^b H18C_22^b O5_22 0.99 2.57 3.070(12) 110.9 . yes
C18B_22^b H18D_22^b OB_59^b 0.99 2.43 3.318(11) 149.3 2_655 yes
O_23 H1_23 OA_51^a 0.870(5) 1.96(2) 2.743(3) 149(4) . yes
O_23 H1_23 OB_51^b 0.870(5) 2.03(2) 2.873(16) 164(3) . yes
O_23 H2_23 O3_12 0.870(5) 2.022(6) 2.890(2) 176(4) . yes
O_41 H2_41 O5_12 0.870(5) 2.098(15) 2.922(3) 158(3) . yes
O_42 H1_42 O4_12 0.872(5) 2.065(12) 2.913(3) 164(3) 4_576 yes
O_42 H2_42 OA_52^a 0.870(5) 2.011(15) 2.828(4) 156(3) . yes
O_43 H2_43 O8_22 0.868(5) 2.18(3) 2.895(3) 140(3) 3_666 yes
O_44 H1_44 OA_62^a 0.874(5) 2.03(3) 2.742(6) 137(4) . yes
O_45 H1_45 O_55 0.876(5) 2.22(4) 2.890(5) 133(4) 2_746 yes
O_46 H1_46 OA_12 0.871(5) 1.938(7) 2.807(3) 176(4) 4_576 yes
O_46 H2_46 O4_22 0.870(5) 1.904(11) 2.759(3) 167(4) 4_576 yes
O_48 H1_48 OA_22 0.872(5) 2.137(17) 2.941(3) 153(3) 4_576 yes
O_48 H2_48 O_58 0.873(5) 2.10(2) 2.896(4) 151(4) . yes
O_53 H1_53 OA_47^a 0.873(5) 1.985(19) 2.804(3) 156(4) . yes
O_53 H1_53 OB_47^b 0.873(5) 2.60(3) 3.324(17) 141(3) . yes
O_53 H2_53 O_58 0.872(5) 1.889(7) 2.758(4) 175(4) 3_676 yes
O_54 H1_54 O8_22 0.871(5) 1.973(16) 2.815(3) 162(4) . yes
O_54 H2_54 OA_60^a 0.870(5) 2.235(19) 3.069(10) 160(4) 3_666 yes
O_54 H2_54 OB_60^b 0.870(5) 1.844(15) 2.701(8) 168(5) 3_666 yes
O_55 H1_55 OA_12 0.876(5) 2.30(3) 2.782(4) 115(3) 3_776 yes
O_55 H2_55 OB_56^b 0.878(5) 1.99(3) 2.64(2) 130(3) . yes
O_58 H1_58 OA_22 0.870(5) 1.927(11) 2.787(4) 169(5) 2_655 yes
O_58 H2_58 OA_60^a 0.870(5) 1.867(10) 2.735(7) 175(5) . yes
O_58 H2_58 OB_60^b 0.870(5) 2.13(2) 2.963(7) 159(5) . yes
O_61 H1_61 OA_59^a 0.869(5) 1.751(16) 2.607(5) 168(7) . yes
O_61 H1_61 OB_59^b 0.869(5) 2.231(17) 3.072(8) 163(5) . yes
O_61 H2_61 OA2_22 0.868(5) 2.02(4) 2.753(6) 141(6) . yes

loop_
_geom_torsion_atom_site_label_1
_geom_torsion_atom_site_label_2
_geom_torsion_atom_site_label_3
_geom_torsion_atom_site_label_4
_geom_torsion
_geom_torsion_site_symmetry_1
_geom_torsion_site_symmetry_2
_geom_torsion_site_symmetry_3
_geom_torsion_site_symmetry_4
_geom_torsion_publ_flag
OA_12 CA_12 OA2_12 NaB_14 -96.3(5) . . . 3_776 ?
C4_12 CA_12 OA2_12 NaB_14 88.0(5) . . . 3_776 ?
Gd_11 O3_12 C12_12 O4_12 -164.40(15) . . . . ?
Gd_11 O3_12 C12_12 C11B_12 13.0(2) . . . . ?
Gd_11 O3_12 C12_12 C11A_12 13.0(2) . . . . ?
O1_12 C2_12 C3_12 C8_12 42.3(3) . . . . ?
C1B_12 C2_12 C3_12 C8_12 -73.9(3) . . . . ?
C1A_12 C2_12 C3_12 C8_12 -73.9(3) . . . . ?
O1_12 C2_12 C3_12 C4_12 -145.0(2) . . . . ?
C1B_12 C2_12 C3_12 C4_12 98.7(2) . . . . ?
C1A_12 C2_12 C3_12 C4_12 98.7(2) . . . . ?
C6_12 C5_12 C4_12 C3_12 -3.0(3) . . . . ?
C6_12 C5_12 C4_12 CA_12 175.3(2) . . . . ?
C8_12 C3_12 C4_12 C5_12 3.2(3) . . . . ?
C2_12 C3_12 C4_12 C5_12 -169.4(2) . . . . ?
C8_12 C3_12 C4_12 CA_12 -175.1(2) . . . . ?
C2_12 C3_12 C4_12 CA_12 12.4(3) . . . . ?
OA2_12 CA_12 C4_12 C5_12 30.4(3) . . . . ?
OA_12 CA_12 C4_12 C5_12 -145.5(2) . . . . ?
OA2_12 CA_12 C4_12 C3_12 -151.4(2) . . . . ?
OA_12 CA_12 C4_12 C3_12 32.7(3) . . . . ?
C4_12 C3_12 C8_12 C7_12 -0.8(3) . . . . ?
C2_12 C3_12 C8_12 C7_12 171.8(2) . . . . ?
C4_12 C5_12 C6_12 C7_12 0.6(4) . . . . ?
Gd_11 O5_12 C16_12 O6_12 -170.34(17) . . . . ?
Gd_11 O5_12 C16_12 C15B_12 7.4(3) . . . . ?
Gd_11 O5_12 C16_12 C15A_12 7.4(3) . . . . ?
C3_12 C8_12 C7_12 C6_12 -1.7(4) . . . . ?
C5_12 C6_12 C7_12 C8_12 1.9(4) . . . . ?
O8A_12 C20A_12 O7A_12 Gd_11 -177.3(5) . . . . ?
C19A_12 C20A_12 O7A_12 Gd_11 -7.2(8) . . . . ?
C9A_12 N1A_12 C22A_12 C21A_12 -79.5(5) . . . . ?
C1A_12 N1A_12 C22A_12 C21A_12 160.3(4) . . . . ?
Gd_11 N1A_12 C22A_12 C21A_12 44.8(4) . . . . ?
C18A_12 N4A_12 C21A_12 C22A_12 165.5(3) . . . . ?
C19A_12 N4A_12 C21A_12 C22A_12 -72.7(4) . . . . ?
Gd_11 N4A_12 C21A_12 C22A_12 42.8(4) . . . . ?
N1A_12 C22A_12 C21A_12 N4A_12 -62.4(5) . . . . ?
C10A_12 N2A_12 C11A_12 C12_12 -149.7(3) . . . . ?
C13A_12 N2A_12 C11A_12 C12_12 91.8(3) . . . . ?
Gd_11 N2A_12 C11A_12 C12_12 -25.6(3) . . . . ?
O4_12 C12_12 C11A_12 N2A_12 -170.5(3) . . . . ?
O3_12 C12_12 C11A_12 N2A_12 11.9(3) . . . . ?
C11A_12 N2A_12 C10A_12 C9A_12 162.5(3) . . . . ?
C13A_12 N2A_12 C10A_12 C9A_12 -80.9(4) . . . . ?
Gd_11 N2A_12 C10A_12 C9A_12 42.1(4) . . . . ?
C15A_12 N3A_12 C17A_12 C18A_12 -75.3(4) . . . . ?
C14A_12 N3A_12 C17A_12 C18A_12 162.9(4) . . . . ?
Gd_11 N3A_12 C17A_12 C18A_12 38.6(4) . . . . ?
C22A_12 N1A_12 C9A_12 C10A_12 158.6(4) . . . . ?
C1A_12 N1A_12 C9A_12 C10A_12 -79.8(4) . . . . ?
Gd_11 N1A_12 C9A_12 C10A_12 37.1(4) . . . . ?
N2A_12 C10A_12 C9A_12 N1A_12 -54.0(5) . . . . ?
C21A_12 N4A_12 C18A_12 C17A_12 -77.0(5) . . . . ?
C19A_12 N4A_12 C18A_12 C17A_12 163.8(3) . . . . ?
Gd_11 N4A_12 C18A_12 C17A_12 43.9(5) . . . . ?
N3A_12 C17A_12 C18A_12 N4A_12 -56.4(5) . . . . ?
C22A_12 N1A_12 C1A_12 C2_12 -162.7(3) . . . . ?
C9A_12 N1A_12 C1A_12 C2_12 76.3(4) . . . . ?
Gd_11 N1A_12 C1A_12 C2_12 -45.3(3) . . . . ?
O1_12 C2_12 C1A_12 N1A_12 41.7(4) . . . . ?
C3_12 C2_12 C1A_12 N1A_12 163.0(3) . . . . ?
O8A_12 C20A_12 C19A_12 N4A_12 -160.2(5) . . . . ?
O7A_12 C20A_12 C19A_12 N4A_12 28.9(8) . . . . ?
C21A_12 N4A_12 C19A_12 C20A_12 85.6(4) . . . . ?
C18A_12 N4A_12 C19A_12 C20A_12 -155.4(5) . . . . ?
Gd_11 N4A_12 C19A_12 C20A_12 -32.0(4) . . . . ?
C15A_12 N3A_12 C14A_12 C13A_12 165.0(3) . . . . ?
C17A_12 N3A_12 C14A_12 C13A_12 -79.6(4) . . . . ?
Gd_11 N3A_12 C14A_12 C13A_12 44.5(4) . . . . ?
C11A_12 N2A_12 C13A_12 C14A_12 -72.8(4) . . . . ?
C10A_12 N2A_12 C13A_12 C14A_12 167.6(3) . . . . ?
Gd_11 N2A_12 C13A_12 C14A_12 42.6(3) . . . . ?
N3A_12 C14A_12 C13A_12 N2A_12 -60.4(4) . . . . ?
C14A_12 N3A_12 C15A_12 C16_12 -152.0(3) . . . . ?
C17A_12 N3A_12 C15A_12 C16_12 90.1(3) . . . . ?
Gd_11 N3A_12 C15A_12 C16_12 -28.0(3) . . . . ?
O6_12 C16_12 C15A_12 N3A_12 -164.7(3) . . . . ?
O5_12 C16_12 C15A_12 N3A_12 17.4(4) . . . . ?
O8B_12 C20B_12 O7B_12 Gd_11 -163.4(19) . . . . ?
C19B_12 C20B_12 O7B_12 Gd_11 24(2) . . . . ?
O7B_12 C20B_12 O8B_12 NaB_14 169.2(18) . . . . ?
C19B_12 C20B_12 O8B_12 NaB_14 -19(2) . . . . ?
C1B_12 N1B_12 C22B_12 C21B_12 75.1(6) . . . . ?
C9B_12 N1B_12 C22B_12 C21B_12 -161.5(5) . . . . ?
Gd_11 N1B_12 C22B_12 C21B_12 -37.9(6) . . . . ?
C18B_12 N4B_12 C21B_12 C22B_12 76.7(6) . . . . ?
C19B_12 N4B_12 C21B_12 C22B_12 -163.6(5) . . . . ?
Gd_11 N4B_12 C21B_12 C22B_12 -50.0(6) . . . . ?
N1B_12 C22B_12 C21B_12 N4B_12 60.8(7) . . . . ?
O4_12 C12_12 C11B_12 N2B_12 -153.3(3) . . . . ?
O3_12 C12_12 C11B_12 N2B_12 29.1(3) . . . . ?
C10B_12 N2B_12 C11B_12 C12_12 -173.1(4) . . . . ?
C13B_12 N2B_12 C11B_12 C12_12 68.9(4) . . . . ?
Gd_11 N2B_12 C11B_12 C12_12 -49.0(3) . . . . ?
C13B_12 N2B_12 C10B_12 C9B_12 -162.5(5) . . . . ?
C11B_12 N2B_12 C10B_12 C9B_12 76.4(6) . . . . ?
Gd_11 N2B_12 C10B_12 C9B_12 -41.4(6) . . . . ?
C14B_12 N3B_12 C17B_12 C18B_12 77.7(7) . . . . ?
C15B_12 N3B_12 C17B_12 C18B_12 -160.5(5) . . . . ?
Gd_11 N3B_12 C17B_12 C18B_12 -47.5(7) . . . . ?
C22B_12 N1B_12 C9B_12 C10B_12 83.1(6) . . . . ?
C1B_12 N1B_12 C9B_12 C10B_12 -161.2(5) . . . . ?
Gd_11 N1B_12 C9B_12 C10B_12 -41.2(6) . . . . ?
N2B_12 C10B_12 C9B_12 N1B_12 55.5(7) . . . . ?
C21B_12 N4B_12 C18B_12 C17B_12 -163.2(6) . . . . ?
C19B_12 N4B_12 C18B_12 C17B_12 72.6(6) . . . . ?
Gd_11 N4B_12 C18B_12 C17B_12 -38.9(6) . . . . ?
N3B_12 C17B_12 C18B_12 N4B_12 59.5(8) . . . . ?
C22B_12 N1B_12 C1B_12 C2_12 175.3(4) . . . . ?
C9B_12 N1B_12 C1B_12 C2_12 59.3(6) . . . . ?
Gd_11 N1B_12 C1B_12 C2_12 -65.2(3) . . . . ?
O1_12 C2_12 C1B_12 N1B_12 53.9(4) . . . . ?
C3_12 C2_12 C1B_12 N1B_12 175.2(3) . . . . ?
C21B_12 N4B_12 C19B_12 C20B_12 68.4(9) . . . . ?
C18B_12 N4B_12 C19B_12 C20B_12 -168.8(8) . . . . ?
Gd_11 N4B_12 C19B_12 C20B_12 -49.5(8) . . . . ?
O8B_12 C20B_12 C19B_12 N4B_12 -148.2(19) . . . . ?
O7B_12 C20B_12 C19B_12 N4B_12 24.4(18) . . . . ?
C17B_12 N3B_12 C14B_12 C13B_12 -161.3(5) . . . . ?
C15B_12 N3B_12 C14B_12 C13B_12 72.6(5) . . . . ?
Gd_11 N3B_12 C14B_12 C13B_12 -37.6(5) . . . . ?
C10B_12 N2B_12 C13B_12 C14B_12 77.7(6) . . . . ?
C11B_12 N2B_12 C13B_12 C14B_12 -161.6(4) . . . . ?
Gd_11 N2B_12 C13B_12 C14B_12 -46.9(5) . . . . ?
N3B_12 C14B_12 C13B_12 N2B_12 58.7(6) . . . . ?
O6_12 C16_12 C15B_12 N3B_12 -143.3(3) . . . . ?
O5_12 C16_12 C15B_12 N3B_12 38.8(3) . . . . ?
C14B_12 N3B_12 C15B_12 C16_12 -174.8(3) . . . . ?
C17B_12 N3B_12 C15B_12 C16_12 62.6(5) . . . . ?
Gd_11 N3B_12 C15B_12 C16_12 -56.2(3) . . . . ?
OA2_22 CA_22 C4_22 C3_22 150.0(3) . . . . ?
OA_22 CA_22 C4_22 C3_22 -31.5(4) . . . . ?
OA2_22 CA_22 C4_22 C5_22 -32.0(4) . . . . ?
OA_22 CA_22 C4_22 C5_22 146.5(3) . . . . ?
C3_22 C4_22 C5_22 C6_22 1.5(4) . . . . ?
CA_22 C4_22 C5_22 C6_22 -176.6(3) . . . . ?
C3_22 C8_22 C7_22 C6_22 0.9(5) . . . . ?
Gd_21 O3_22 C12_22 O4_22 -167.32(15) . . . . ?
Gd_21 O3_22 C12_22 C11B_22 11.6(2) . . . . ?
Gd_21 O3_22 C12_22 C11A_22 11.6(2) . . . . ?
C8_22 C7_22 C6_22 C5_22 -0.9(5) . . . . ?
C4_22 C5_22 C6_22 C7_22 -0.3(5) . . . . ?
C7_22 C8_22 C3_22 C4_22 0.4(4) . . . . ?
C7_22 C8_22 C3_22 C2_22 -179.7(2) . . . . ?
C5_22 C4_22 C3_22 C8_22 -1.6(3) . . . . ?
CA_22 C4_22 C3_22 C8_22 176.4(3) . . . . ?
C5_22 C4_22 C3_22 C2_22 178.6(2) . . . . ?
CA_22 C4_22 C3_22 C2_22 -3.4(4) . . . . ?
O1_22 C2_22 C3_22 C8_22 36.1(3) . . . . ?
C1B_22 C2_22 C3_22 C8_22 -81.4(2) . . . . ?
C1A_22 C2_22 C3_22 C8_22 -81.4(2) . . . . ?
O1_22 C2_22 C3_22 C4_22 -144.1(2) . . . . ?
C1B_22 C2_22 C3_22 C4_22 98.4(2) . . . . ?
C1A_22 C2_22 C3_22 C4_22 98.4(2) . . . . ?
Gd_21 O7_22 C20_22 O8_22 -173.87(16) . . . . ?
Gd_21 O7_22 C20_22 C19B_22 5.9(2) . . . . ?
Gd_21 O7_22 C20_22 C19A_22 5.9(2) . . . . ?
O6_22 C16_22 O5_22 Gd_21 -166.7(2) . . . . ?
C15B_22 C16_22 O5_22 Gd_21 14.8(3) . . . . ?
C15A_22 C16_22 O5_22 Gd_21 14.8(3) . . . . ?
NaB_24 C16_22 O5_22 Gd_21 -167.7(3) . . . . ?
O6_22 C16_22 O5_22 NaB_24 1.0(4) . . . . ?
C15B_22 C16_22 O5_22 NaB_24 -177.5(3) . . . . ?
O5_22 C16_22 O6_22 NaA_24 68.3(4) . . . . ?
C15A_22 C16_22 O6_22 NaA_24 -113.3(3) . . . . ?
O5_22 C16_22 O6_22 NaB_24 -0.9(4) . . . . ?
C15B_22 C16_22 O6_22 NaB_24 177.6(3) . . . . ?
C10A_22 N2A_22 C11A_22 C12_22 -169.62(19) . . . . ?
C13A_22 N2A_22 C11A_22 C12_22 71.7(2) . . . . ?
Gd_21 N2A_22 C11A_22 C12_22 -45.94(19) . . . . ?
O4_22 C12_22 C11A_22 N2A_22 -152.6(2) . . . . ?
O3_22 C12_22 C11A_22 N2A_22 28.4(2) . . . . ?
C18A_22 N4A_22 C19A_22 C20_22 -171.51(18) . . . . ?
C21A_22 N4A_22 C19A_22 C20_22 69.5(2) . . . . ?
Gd_21 N4A_22 C19A_22 C20_22 -48.44(18) . . . . ?
O8_22 C20_22 C19A_22 N4A_22 -147.1(2) . . . . ?
O7_22 C20_22 C19A_22 N4A_22 33.1(2) . . . . ?
C22A_22 N1A_22 C1A_22 C2_22 179.49(18) . . . . ?
C9A_22 N1A_22 C1A_22 C2_22 60.2(2) . . . . ?
Gd_21 N1A_22 C1A_22 C2_22 -61.07(18) . . . . ?
O1_22 C2_22 C1A_22 N1A_22 43.0(2) . . . . ?
C3_22 C2_22 C1A_22 N1A_22 163.68(19) . . . . ?
C14A_22 N3A_22 C15A_22 C16_22 -170.8(2) . . . . ?
C17A_22 N3A_22 C15A_22 C16_22 70.0(3) . . . . ?
Gd_21 N3A_22 C15A_22 C16_22 -47.4(2) . . . . ?
O6_22 C16_22 C15A_22 N3A_22 -150.7(3) . . . . ?
O5_22 C16_22 C15A_22 N3A_22 27.8(3) . . . . ?
C18A_22 N4A_22 C21A_22 C22A_22 79.7(3) . . . . ?
C19A_22 N4A_22 C21A_22 C22A_22 -160.3(2) . . . . ?
Gd_21 N4A_22 C21A_22 C22A_22 -46.6(2) . . . . ?
C11A_22 N2A_22 C13A_22 C14A_22 -159.6(2) . . . . ?
C10A_22 N2A_22 C13A_22 C14A_22 79.9(3) . . . . ?
Gd_21 N2A_22 C13A_22 C14A_22 -46.2(2) . . . . ?
C22A_22 N1A_22 C9A_22 C10A_22 81.3(3) . . . . ?
C1A_22 N1A_22 C9A_22 C10A_22 -158.9(2) . . . . ?
Gd_21 N1A_22 C9A_22 C10A_22 -44.2(2) . . . . ?
C19A_22 N4A_22 C18A_22 C17A_22 79.0(3) . . . . ?
C21A_22 N4A_22 C18A_22 C17A_22 -163.0(2) . . . . ?
Gd_21 N4A_22 C18A_22 C17A_22 -38.4(3) . . . . ?
C11A_22 N2A_22 C10A_22 C9A_22 79.3(3) . . . . ?
C13A_22 N2A_22 C10A_22 C9A_22 -163.4(2) . . . . ?
Gd_21 N2A_22 C10A_22 C9A_22 -39.0(3) . . . . ?
N1A_22 C9A_22 C10A_22 N2A_22 56.2(3) . . . . ?
C9A_22 N1A_22 C22A_22 C21A_22 -161.9(2) . . . . ?
C1A_22 N1A_22 C22A_22 C21A_22 76.9(2) . . . . ?
Gd_21 N1A_22 C22A_22 C21A_22 -36.0(2) . . . . ?
N4A_22 C21A_22 C22A_22 N1A_22 57.0(3) . . . . ?
C14A_22 N3A_22 C17A_22 C18A_22 79.6(3) . . . . ?
C15A_22 N3A_22 C17A_22 C18A_22 -159.0(2) . . . . ?
Gd_21 N3A_22 C17A_22 C18A_22 -46.0(3) . . . . ?
N4A_22 C18A_22 C17A_22 N3A_22 58.0(3) . . . . ?
C17A_22 N3A_22 C14A_22 C13A_22 -162.3(2) . . . . ?
C15A_22 N3A_22 C14A_22 C13A_22 78.0(3) . . . . ?
Gd_21 N3A_22 C14A_22 C13A_22 -39.0(3) . . . . ?
N2A_22 C13A_22 C14A_22 N3A_22 58.2(3) . . . . ?
C10B_22 N2B_22 C11B_22 C12_22 -147.4(6) . . . . ?
C13B_22 N2B_22 C11B_22 C12_22 95.4(7) . . . . ?
Gd_21 N2B_22 C11B_22 C12_22 -25.4(5) . . . . ?
O4_22 C12_22 C11B_22 N2B_22 -169.1(5) . . . . ?
O3_22 C12_22 C11B_22 N2B_22 11.9(5) . . . . ?
C21B_22 N4B_22 C19B_22 C20_22 94.4(7) . . . . ?
C18B_22 N4B_22 C19B_22 C20_22 -146.1(6) . . . . ?
Gd_21 N4B_22 C19B_22 C20_22 -23.4(6) . . . . ?
O8_22 C20_22 C19B_22 N4B_22 -166.0(5) . . . . ?
O7_22 C20_22 C19B_22 N4B_22 14.2(5) . . . . ?
C22B_22 N1B_22 C1B_22 C2_22 -160.7(6) . . . . ?
C9B_22 N1B_22 C1B_22 C2_22 83.4(7) . . . . ?
Gd_21 N1B_22 C1B_22 C2_22 -37.6(5) . . . . ?
O1_22 C2_22 C1B_22 N1B_22 26.0(5) . . . . ?
C3_22 C2_22 C1B_22 N1B_22 146.7(5) . . . . ?
C14B_22 N3B_22 C15B_22 C16_22 -149.4(6) . . . . ?
C17B_22 N3B_22 C15B_22 C16_22 92.8(8) . . . . ?
Gd_21 N3B_22 C15B_22 C16_22 -28.3(6) . . . . ?
O6_22 C16_22 C15B_22 N3B_22 -165.8(5) . . . . ?
O5_22 C16_22 C15B_22 N3B_22 12.7(6) . . . . ?
C19B_22 N4B_22 C21B_22 C22B_22 -74.2(9) . . . . ?
C18B_22 N4B_22 C21B_22 C22B_22 167.3(8) . . . . ?
Gd_21 N4B_22 C21B_22 C22B_22 42.9(9) . . . . ?
C11B_22 N2B_22 C13B_22 C14B_22 -75.3(10) . . . . ?
C10B_22 N2B_22 C13B_22 C14B_22 168.0(7) . . . . ?
Gd_21 N2B_22 C13B_22 C14B_22 45.4(8) . . . . ?
C1B_22 N1B_22 C9B_22 C10B_22 -82.2(9) . . . . ?
C22B_22 N1B_22 C9B_22 C10B_22 158.7(8) . . . . ?
Gd_21 N1B_22 C9B_22 C10B_22 35.3(10) . . . . ?
C19B_22 N4B_22 C18B_22 C17B_22 167.2(8) . . . . ?
C21B_22 N4B_22 C18B_22 C17B_22 -75.3(11) . . . . ?
Gd_21 N4B_22 C18B_22 C17B_22 47.1(10) . . . . ?
C11B_22 N2B_22 C10B_22 C9B_22 163.7(8) . . . . ?
C13B_22 N2B_22 C10B_22 C9B_22 -78.9(10) . . . . ?
Gd_21 N2B_22 C10B_22 C9B_22 42.8(9) . . . . ?
N1B_22 C9B_22 C10B_22 N2B_22 -53.3(12) . . . . ?
C1B_22 N1B_22 C22B_22 C21B_22 162.4(7) . . . . ?
C9B_22 N1B_22 C22B_22 C21B_22 -83.3(10) . . . . ?
Gd_21 N1B_22 C22B_22 C21B_22 41.2(9) . . . . ?
N4B_22 C21B_22 C22B_22 N1B_22 -58.8(11) . . . . ?
C15B_22 N3B_22 C17B_22 C18B_22 -80.6(11) . . . . ?
C14B_22 N3B_22 C17B_22 C18B_22 163.0(9) . . . . ?
Gd_21 N3B_22 C17B_22 C18B_22 36.4(11) . . . . ?
N4B_22 C18B_22 C17B_22 N3B_22 -56.2(13) . . . . ?
C15B_22 N3B_22 C14B_22 C13B_22 163.7(8) . . . . ?
C17B_22 N3B_22 C14B_22 C13B_22 -82.5(10) . . . . ?
Gd_21 N3B_22 C14B_22 C13B_22 45.1(9) . . . . ?
N2B_22 C13B_22 C14B_22 N3B_22 -62.4(11) . . . . ?
